data_4346072
loop_
_publ_author_name
'Krytchankou, Ilya S.'
'Koshevoy, Igor O.'
'Gurzhiy, Vladislav V.'
'Pomogaev, Vladimir A.'
'Tunik, Sergey P.'

_publ_section_title
;
 Luminescence Solvato- and Vapochromism of Alkynyl-Phosphine Copper
 Clusters.
;
_journal_issue 17
_journal_name_full 'Inorganic chemistry'
_journal_page_first 8288
_journal_page_last 8297
_journal_paper_doi 10.1021/acs.inorgchem.5b00239
_journal_volume 54
_journal_year 2015
_chemical_formula_moiety '2(C57 H48 Cu3 N O2 P3), 2(F6 P), 2(C2 H3 N)'
_chemical_formula_sum 'C118 H102 Cu6 F12 N4 O4 P8'
_chemical_formula_weight 2497.03
_space_group_crystal_system triclinic
_space_group_IT_number 2
_space_group_name_Hall '-P 1'
_space_group_name_H-M_alt 'P -1'
_atom_sites_solution_hydrogens geom
_audit_creation_date 2014-05-30
_audit_creation_method
;
Olex2 1.2
(compiled 2014.03.20 svn.r2914 for OlexSys, GUI svn.r4816)
;
_audit_update_record
;
2014-09-17 # Formatted by publCIF
;
_cell_angle_alpha 88.5779(10)
_cell_angle_beta 81.0200(11)
_cell_angle_gamma 78.5399(13)
_cell_formula_units_Z 2
_cell_length_a 12.7133(2)
_cell_length_b 17.8070(3)
_cell_length_c 24.1678(2)
_cell_measurement_reflns_used 61575
_cell_measurement_temperature 100(2)
_cell_measurement_theta_max 76.1030
_cell_measurement_theta_min 3.7830
_cell_volume 5296.33(13)
_computing_cell_refinement
;
CrysAlisPro, Agilent Technologies,
Version 1.171.36.32 (release 02-08-2013 CrysAlis171 .NET)
(compiled Aug  2 2013,16:46:58)
;
_computing_data_collection
;
CrysAlisPro, Agilent Technologies,
Version 1.171.36.32 (release 02-08-2013 CrysAlis171 .NET)
(compiled Aug  2 2013,16:46:58)
;
_computing_data_reduction
;
CrysAlisPro, Agilent Technologies,
Version 1.171.36.32 (release 02-08-2013 CrysAlis171 .NET)
(compiled Aug  2 2013,16:46:58)
;
_computing_molecular_graphics 'Olex2 (Dolomanov et al., 2009)'
_computing_publication_material 'Olex2 (Dolomanov et al., 2009)'
_computing_structure_refinement 'ShelXL (Sheldrick, 2008)'
_diffrn_ambient_temperature 100(2)
_diffrn_detector_area_resol_mean 10.3829
_diffrn_measured_fraction_theta_full 0.999
_diffrn_measured_fraction_theta_max 0.999
_diffrn_measurement_device_type 'SuperNova, Dual, Cu at zero, Atlas'
_diffrn_measurement_method '\w scans'
_diffrn_orient_matrix_UB_11 -0.0072628000
_diffrn_orient_matrix_UB_12 0.0841735000
_diffrn_orient_matrix_UB_13 -0.0181874000
_diffrn_orient_matrix_UB_21 -0.0543467000
_diffrn_orient_matrix_UB_22 0.0265763000
_diffrn_orient_matrix_UB_23 0.0596619000
_diffrn_orient_matrix_UB_31 0.1124898000
_diffrn_orient_matrix_UB_32 -0.0011004000
_diffrn_orient_matrix_UB_33 0.0165733000
_diffrn_radiation_monochromator mirror
_diffrn_radiation_type CuK\a
_diffrn_radiation_wavelength 1.54184
_diffrn_reflns_av_R_equivalents 0.1283
_diffrn_reflns_av_unetI/netI 0.0509
_diffrn_reflns_Laue_measured_fraction_full 0.999
_diffrn_reflns_Laue_measured_fraction_max 0.998
_diffrn_reflns_limit_h_max 15
_diffrn_reflns_limit_h_min -14
_diffrn_reflns_limit_k_max 21
_diffrn_reflns_limit_k_min -21
_diffrn_reflns_limit_l_max 29
_diffrn_reflns_limit_l_min -29
_diffrn_reflns_number 175451
_diffrn_reflns_point_group_measured_fraction_full 0.999
_diffrn_reflns_point_group_measured_fraction_max 0.998
_diffrn_reflns_theta_full 67.684
_diffrn_reflns_theta_max 69.996
_diffrn_reflns_theta_min 3.127
_diffrn_source 'SuperNova (Cu) X-ray Source'
_exptl_absorpt_coefficient_mu 3.112
_exptl_absorpt_correction_T_max 1.00000
_exptl_absorpt_correction_T_min 0.39536
_exptl_absorpt_correction_type multi-scan
_exptl_absorpt_process_details
;
CrysAlisPro, Agilent Technologies,
Version 1.171.36.32 (release 02-08-2013 CrysAlis171 .NET)
(compiled Aug  2 2013,16:46:58)
Empirical absorption correction using spherical harmonics,
 implemented in SCALE3 ABSPACK scaling algorithm.
;
_exptl_crystal_colour 'translucent colorless'
_exptl_crystal_density_diffrn 1.566
_exptl_crystal_description prism
_exptl_crystal_F_000 2544
_exptl_crystal_size_max 0.12
_exptl_crystal_size_mid 0.08
_exptl_crystal_size_min 0.03
_refine_diff_density_max 1.217
_refine_diff_density_min -1.253
_refine_diff_density_rms 0.114
_refine_ls_extinction_method none
_refine_ls_goodness_of_fit_ref 1.038
_refine_ls_hydrogen_treatment constr
_refine_ls_matrix_type full
_refine_ls_number_parameters 1372
_refine_ls_number_reflns 20061
_refine_ls_number_restraints 0
_refine_ls_restrained_S_all 1.038
_refine_ls_R_factor_all 0.0849
_refine_ls_R_factor_gt 0.0740
_refine_ls_shift/su_max 0.000
_refine_ls_shift/su_mean 0.000
_refine_ls_structure_factor_coef Fsqd
_refine_ls_weighting_details 'w=1/[\s^2^(Fo^2^)+(0.0709P)^2^+22.9979P] where P=(Fo^2^+2Fc^2^)/3'
_refine_ls_weighting_scheme calc
_refine_ls_wR_factor_gt 0.1532
_refine_ls_wR_factor_ref 0.1644
_reflns_Friedel_coverage 0.000
_reflns_number_gt 16955
_reflns_number_total 20061
_reflns_threshold_expression 'I > 2\s(I)'
_cod_data_source_file ic5b00239_si_003.cif
_cod_data_source_block 2b
_cod_original_cell_volume 5296.31(13)
_cod_database_code 4346072
_shelxl_version_number 2013-4
_shelx_space_group_comment
;
The symmetry employed for this shelxl refinement is uniquely defined
by the following loop, which should always be used as a source of
symmetry information in preference to the above space-group names.
They are only intended as comments.
;
_reflns_odcompleteness_completeness 94.42
_reflns_odcompleteness_iscentric 1
_reflns_odcompleteness_theta 80.95
_olex2_refinement_description
;
1. Fixed Uiso
 At 1.2 times of:
  All C(H) groups
 At 1.5 times of:
  All C(H,H,H) groups
2. Uiso/Uaniso restraints and constraints
Uanis(F3'A) = Uanis(F5'A) = Uanis(F4'A) = Uanis(F2'B) = Uanis(F6'B) =
Uanis(F3'B) = Uanis(F1'A) = Uanis(F1'B) = Uanis(F4'B) = Uanis(F2'A) =
Uanis(F6'A) = Uanis(F5'B)
Uanis(F6A) = Uanis(F1A) = Uanis(F2A) = Uanis(F3A) = Uanis(F4A) = Uanis(F5A) =
Uanis(F6A) = Uanis(F2A) = Uanis(F3A) = Uanis(F4B) = Uanis(F2B) = Uanis(F6B)
3. Others
 Sof(F6'B)=Sof(F5'B)=Sof(F2'B)=Sof(F4'B)=Sof(F3'B)=Sof(F1'B)=1-FVAR(1)
 Sof(F1'A)=Sof(F2'A)=Sof(F3'A)=Sof(F4'A)=Sof(F5'A)=Sof(F6'A)=FVAR(1)
 Fixed Sof: F1A(0.5) F2A(0.5) F3A(0.5) F4A(0.5) F5A(0.5) F6A(0.5) F1B(0.5)
 F5B(0.5) F3B(0.5) F4B(0.5) F2B(0.5) F6B(0.5)
4.a Ternary CH refined with riding coordinates:
 C1(H1), C1'(H1')
4.b Aromatic/amide H refined with riding coordinates:
 C5(H5), C6(H6), C8(H8), C9(H9), C13(H13), C14(H14), C16(H16), C17(H17),
 C19(H19), C20(H20), C21(H21), C22(H22), C23(H23), C25(H25), C26(H26), C27(H27),
  C28(H28), C29(H29), C31(H31), C32(H32), C33(H33), C34(H34), C35(H35),
 C37(H37), C38(H38), C39(H39), C40(H40), C41(H41), C43(H43), C44(H44), C45(H45),
  C46(H46), C47(H47), C49(H49), C50(H50), C51(H51), C52(H52), C53(H53),
 C5'(H5'), C6'(H6'), C8'(H8'), C9'(H9'), C13'(H13'), C14'(H14'), C16'(H16'),
 C17'(H17'), C19'(H19'), C20'(H20'), C21'(H21'), C22'(H22'), C23'(H23'),
 C25'(H25'), C26'(H26'), C27'(H27'), C28'(H28'), C29'(H29'), C31'(H31'),
 C32'(H32'), C33'(H33'), C34'(H34'), C35'(H35'), C37'(H37'), C38'(H38'),
 C39'(H39'), C40'(H40'), C41'(H41'), C43'(H43'), C44'(H44'), C45'(H45'),
 C46'(H46'), C47'(H47'), C49'(H49'), C50'(H50'), C51'(H51'), C52'(H52'),
 C53'(H53')
4.c Idealised Me refined as rotating group:
 C55(H55A,H55B,H55C), C56(H56A,H56B,H56C), C57(H57A,H57B,H57C), C55'(H55D,H55E,
 H55F), C56'(H56D,H56E,H56F), C57'(H57D,H57E,H57F), C59'(H59A,H59B,H59C),
 C59(H59D,H59E,H59F)
;

loop_
_space_group_symop_operation_xyz
'x, y, z'
'-x, -y, -z'

loop_
_atom_site_label
_atom_site_type_symbol
_atom_site_fract_x
_atom_site_fract_y
_atom_site_fract_z
_atom_site_U_iso_or_equiv
_atom_site_adp_type
_atom_site_occupancy
_atom_site_site_symmetry_order
_atom_site_calc_flag
_atom_site_refinement_flags_posn
_atom_site_refinement_flags_occupancy
_atom_site_disorder_assembly
_atom_site_disorder_group
C1 C 0.6443(3) -0.0112(2) 0.33506(15) 0.0179(7) Uani 1 1 d . . . .
H1 H 0.6882 -0.0051 0.2987 0.022 Uiso 1 1 calc R . . .
C2 C 0.3560(3) -0.0723(2) 0.45442(16) 0.0194(8) Uani 1 1 d . . . .
C3 C 0.3214(3) -0.1301(2) 0.45227(15) 0.0200(8) Uani 1 1 d . . . .
C4 C 0.2765(3) -0.1978(2) 0.44872(17) 0.0214(8) Uani 1 1 d . . . .
C5 C 0.2987(4) -0.2413(2) 0.39875(17) 0.0249(9) Uani 1 1 d . . . .
H13 H 0.3428 -0.2261 0.3679 0.030 Uiso 1 1 calc R . . .
C6 C 0.2561(4) -0.3059(2) 0.39492(18) 0.0269(9) Uani 1 1 d . . . .
H14 H 0.2732 -0.3344 0.3619 0.032 Uiso 1 1 calc R . . .
C7 C 0.1870(4) -0.3290(2) 0.44049(18) 0.0248(9) Uani 1 1 d . . . .
C8 C 0.1661(4) -0.2876(2) 0.49058(18) 0.0261(9) Uani 1 1 d . . . .
H16 H 0.1225 -0.3034 0.5215 0.031 Uiso 1 1 calc R . . .
C9 C 0.2099(3) -0.2230(2) 0.49448(17) 0.0244(8) Uani 1 1 d . . . .
H17 H 0.1951 -0.1958 0.5281 0.029 Uiso 1 1 calc R . . .
C10 C 0.5761(3) -0.0947(2) 0.51020(15) 0.0186(8) Uani 1 1 d . . . .
C11 C 0.5972(3) -0.1647(2) 0.50501(15) 0.0194(8) Uani 1 1 d . . . .
C12 C 0.6238(3) -0.2470(2) 0.49967(16) 0.0218(8) Uani 1 1 d . . . .
C13 C 0.5654(4) -0.2845(2) 0.46877(19) 0.0279(9) Uani 1 1 d . . . .
H5 H 0.5065 -0.2560 0.4541 0.033 Uiso 1 1 calc R . . .
C14 C 0.5927(4) -0.3633(3) 0.4592(2) 0.0351(11) Uani 1 1 d . . . .
H6 H 0.5530 -0.3871 0.4384 0.042 Uiso 1 1 calc R . . .
C15 C 0.6805(4) -0.4057(3) 0.48149(19) 0.0322(10) Uani 1 1 d . . . .
C16 C 0.7381(4) -0.3689(3) 0.51402(19) 0.0302(10) Uani 1 1 d . . . .
H8 H 0.7955 -0.3976 0.5296 0.036 Uiso 1 1 calc R . . .
C17 C 0.7105(4) -0.2910(2) 0.52301(18) 0.0256(9) Uani 1 1 d . . . .
H9 H 0.7493 -0.2674 0.5446 0.031 Uiso 1 1 calc R . . .
C18 C 0.5073(3) 0.1340(2) 0.30855(16) 0.0201(8) Uani 1 1 d . . . .
C19 C 0.5909(4) 0.1446(2) 0.26584(17) 0.0240(9) Uani 1 1 d . . . .
H19 H 0.6479 0.1041 0.2540 0.029 Uiso 1 1 calc R . . .
C20 C 0.5881(4) 0.2163(3) 0.24121(19) 0.0320(10) Uani 1 1 d . . . .
H20 H 0.6436 0.2238 0.2129 0.038 Uiso 1 1 calc R . . .
C21 C 0.5041(4) 0.2759(3) 0.2584(2) 0.0356(11) Uani 1 1 d . . . .
H21 H 0.5029 0.3237 0.2418 0.043 Uiso 1 1 calc R . . .
C22 C 0.4202(4) 0.2656(3) 0.3005(2) 0.0347(11) Uani 1 1 d . . . .
H22 H 0.3628 0.3061 0.3115 0.042 Uiso 1 1 calc R . . .
C23 C 0.4221(4) 0.1948(3) 0.32614(18) 0.0269(9) Uani 1 1 d . . . .
H23 H 0.3670 0.1880 0.3548 0.032 Uiso 1 1 calc R . . .
C24 C 0.4320(3) 0.0011(2) 0.28640(16) 0.0211(8) Uani 1 1 d . . . .
C25 C 0.3711(3) -0.0547(2) 0.30339(17) 0.0235(8) Uani 1 1 d . . . .
H25 H 0.3666 -0.0723 0.3401 0.028 Uiso 1 1 calc R . . .
C26 C 0.3170(4) -0.0843(3) 0.26602(19) 0.0288(9) Uani 1 1 d . . . .
H26 H 0.2780 -0.1224 0.2775 0.035 Uiso 1 1 calc R . . .
C27 C 0.3207(4) -0.0572(3) 0.21172(19) 0.0313(10) Uani 1 1 d . . . .
H27 H 0.2851 -0.0775 0.1866 0.038 Uiso 1 1 calc R . . .
C28 C 0.3778(4) 0.0002(3) 0.19498(18) 0.0328(10) Uani 1 1 d . . . .
H28 H 0.3789 0.0192 0.1588 0.039 Uiso 1 1 calc R . . .
C29 C 0.4336(4) 0.0297(3) 0.23183(17) 0.0270(9) Uani 1 1 d . . . .
H29 H 0.4717 0.0683 0.2202 0.032 Uiso 1 1 calc R . . .
C30 C 0.6054(3) -0.1552(2) 0.29006(17) 0.0226(8) Uani 1 1 d . . . .
C31 C 0.6238(4) -0.1276(3) 0.23583(18) 0.0284(9) Uani 1 1 d . . . .
H53 H 0.6584 -0.0862 0.2285 0.034 Uiso 1 1 calc R . . .
C32 C 0.5902(4) -0.1623(3) 0.1927(2) 0.0362(11) Uani 1 1 d . . . .
H52 H 0.6015 -0.1436 0.1564 0.043 Uiso 1 1 calc R . . .
C33 C 0.5401(4) -0.2245(3) 0.2032(2) 0.0408(12) Uani 1 1 d . . . .
H51 H 0.5150 -0.2459 0.1743 0.049 Uiso 1 1 calc R . . .
C34 C 0.5272(4) -0.2548(3) 0.2562(2) 0.0368(11) Uani 1 1 d . . . .
H50 H 0.4975 -0.2985 0.2626 0.044 Uiso 1 1 calc R . . .
C35 C 0.5587(4) -0.2202(3) 0.29982(19) 0.0286(9) Uani 1 1 d . . . .
H49 H 0.5489 -0.2401 0.3358 0.034 Uiso 1 1 calc R . . .
C36 C 0.7756(3) -0.1693(2) 0.35336(17) 0.0226(8) Uani 1 1 d . . . .
C37 C 0.8407(4) -0.2032(3) 0.30474(18) 0.0282(9) Uani 1 1 d . . . .
H47 H 0.8162 -0.1956 0.2703 0.034 Uiso 1 1 calc R . . .
C38 C 0.9415(4) -0.2481(3) 0.3082(2) 0.0345(11) Uani 1 1 d . . . .
H46 H 0.9848 -0.2704 0.2759 0.041 Uiso 1 1 calc R . . .
C39 C 0.9789(4) -0.2602(3) 0.3591(2) 0.0367(11) Uani 1 1 d . . . .
H45 H 1.0470 -0.2904 0.3609 0.044 Uiso 1 1 calc R . . .
C40 C 0.9147(4) -0.2272(3) 0.40748(19) 0.0293(9) Uani 1 1 d . . . .
H44 H 0.9395 -0.2353 0.4418 0.035 Uiso 1 1 calc R . . .
C41 C 0.8137(3) -0.1824(2) 0.40457(17) 0.0230(8) Uani 1 1 d . . . .
H43 H 0.7707 -0.1606 0.4371 0.028 Uiso 1 1 calc R . . .
C42 C 0.8394(3) -0.0145(2) 0.39044(16) 0.0197(8) Uani 1 1 d . . . .
C43 C 0.9078(3) -0.0358(2) 0.33973(17) 0.0239(8) Uani 1 1 d . . . .
H35 H 0.8790 -0.0318 0.3065 0.029 Uiso 1 1 calc R . . .
C44 C 1.0178(3) -0.0626(2) 0.33868(18) 0.0264(9) Uani 1 1 d . . . .
H34 H 1.0626 -0.0756 0.3047 0.032 Uiso 1 1 calc R . . .
C45 C 1.0620(3) -0.0703(3) 0.38795(19) 0.0269(9) Uani 1 1 d . . . .
H33 H 1.1361 -0.0884 0.3870 0.032 Uiso 1 1 calc R . . .
C46 C 0.9944(4) -0.0509(3) 0.43898(18) 0.0271(9) Uani 1 1 d . . . .
H32 H 1.0234 -0.0568 0.4722 0.032 Uiso 1 1 calc R . . .
C47 C 0.8843(4) -0.0230(2) 0.44018(17) 0.0241(9) Uani 1 1 d . . . .
H31 H 0.8398 -0.0098 0.4743 0.029 Uiso 1 1 calc R . . .
C48 C 0.7075(3) 0.1287(2) 0.37669(16) 0.0197(8) Uani 1 1 d . . . .
C49 C 0.7935(3) 0.1465(3) 0.33858(18) 0.0257(9) Uani 1 1 d . . . .
H37 H 0.8455 0.1075 0.3199 0.031 Uiso 1 1 calc R . . .
C50 C 0.8012(4) 0.2223(3) 0.32866(19) 0.0313(10) Uani 1 1 d . . . .
H38 H 0.8585 0.2338 0.3032 0.038 Uiso 1 1 calc R . . .
C51 C 0.7248(4) 0.2811(3) 0.3561(2) 0.0317(10) Uani 1 1 d . . . .
H39 H 0.7309 0.3318 0.3495 0.038 Uiso 1 1 calc R . . .
C52 C 0.6388(4) 0.2635(3) 0.39359(19) 0.0310(10) Uani 1 1 d . . . .
H40 H 0.5863 0.3027 0.4118 0.037 Uiso 1 1 calc R . . .
C53 C 0.6308(4) 0.1878(2) 0.40406(17) 0.0240(8) Uani 1 1 d . . . .
H41 H 0.5735 0.1766 0.4297 0.029 Uiso 1 1 calc R . . .
C54 C 0.1526(4) 0.1137(3) 0.40890(18) 0.0271(9) Uani 1 1 d . . . .
C55 C 0.0389(4) 0.1462(3) 0.4033(2) 0.0419(12) Uani 1 1 d . . . .
H55A H 0.0366 0.1885 0.3778 0.063 Uiso 1 1 calc GR . . .
H55B H -0.0008 0.1638 0.4393 0.063 Uiso 1 1 calc GR . . .
H55C H 0.0068 0.1077 0.3892 0.063 Uiso 1 1 calc GR . . .
C56 C 0.0679(4) -0.4140(3) 0.4748(2) 0.0342(10) Uani 1 1 d . . . .
H57A H 0.0418 -0.4564 0.4619 0.051 Uiso 1 1 calc GR . . .
H57B H 0.0081 -0.3717 0.4842 0.051 Uiso 1 1 calc GR . . .
H57C H 0.1016 -0.4289 0.5073 0.051 Uiso 1 1 calc GR . . .
C57 C 0.6591(6) -0.5232(3) 0.4422(3) 0.0572(17) Uani 1 1 d . . . .
H56A H 0.6582 -0.5010 0.4057 0.086 Uiso 1 1 calc GR . . .
H56B H 0.5858 -0.5194 0.4610 0.086 Uiso 1 1 calc GR . . .
H56C H 0.6944 -0.5762 0.4387 0.086 Uiso 1 1 calc GR . . .
Cu1 Cu 0.39193(5) 0.03127(3) 0.42254(2) 0.01823(13) Uani 1 1 d . . . .
Cu2 Cu 0.52325(5) -0.10053(3) 0.43095(2) 0.01899(13) Uani 1 1 d . . . .
Cu3 Cu 0.59387(5) 0.01503(3) 0.47871(2) 0.01793(13) Uani 1 1 d . . . .
N1 N 0.2393(3) 0.0884(2) 0.41345(14) 0.0232(7) Uani 1 1 d . . . .
O1 O 0.1461(3) -0.39133(17) 0.43114(13) 0.0309(7) Uani 1 1 d . . . .
O2 O 0.7174(3) -0.48268(18) 0.47437(15) 0.0418(9) Uani 1 1 d . . . .
P1 P 0.49770(8) 0.04041(5) 0.33878(4) 0.01707(19) Uani 1 1 d . . . .
P2 P 0.63868(8) -0.11376(5) 0.35143(4) 0.0178(2) Uani 1 1 d . . . .
P3 P 0.69558(8) 0.02934(5) 0.39506(4) 0.01644(19) Uani 1 1 d . . . .
C1' C 0.7430(3) 0.3062(2) -0.01135(16) 0.0226(8) Uani 1 1 d . . . .
H1' H 0.8131 0.2705 -0.0184 0.027 Uiso 1 1 calc R . . .
C2' C 0.3778(4) 0.3902(2) 0.03786(17) 0.0251(9) Uani 1 1 d . . . .
C3' C 0.3339(4) 0.3464(2) 0.06765(18) 0.0267(9) Uani 1 1 d . . . .
C4' C 0.2851(4) 0.2907(2) 0.10130(18) 0.0275(9) Uani 1 1 d . . . .
C5' C 0.2580(4) 0.2284(3) 0.0764(2) 0.0320(10) Uani 1 1 d . . . .
H13' H 0.2674 0.2243 0.0376 0.038 Uiso 1 1 calc R . . .
C6' C 0.2174(4) 0.1730(3) 0.1092(2) 0.0353(11) Uani 1 1 d . . . .
H14' H 0.2004 0.1315 0.0924 0.042 Uiso 1 1 calc R . . .
C7' C 0.2016(4) 0.1790(3) 0.1677(2) 0.0327(10) Uani 1 1 d . . . .
C8' C 0.2283(4) 0.2398(3) 0.1930(2) 0.0348(11) Uani 1 1 d . . . .
H16' H 0.2186 0.2435 0.2318 0.042 Uiso 1 1 calc R . . .
C9' C 0.2694(4) 0.2952(3) 0.1601(2) 0.0339(10) Uani 1 1 d . . . .
H17' H 0.2869 0.3363 0.1773 0.041 Uiso 1 1 calc R . . .
C10' C 0.5149(4) 0.5133(2) 0.07128(17) 0.0244(9) Uani 1 1 d . . . .
C11' C 0.5072(4) 0.5051(2) 0.12216(18) 0.0275(9) Uani 1 1 d . . . .
C12' C 0.4974(4) 0.5042(2) 0.18274(17) 0.0270(9) Uani 1 1 d . . . .
C13' C 0.4121(4) 0.4770(3) 0.21483(19) 0.0307(10) Uani 1 1 d . . . .
H5' H 0.3635 0.4574 0.1970 0.037 Uiso 1 1 calc R . . .
C14' C 0.3983(4) 0.4786(3) 0.27330(19) 0.0331(10) Uani 1 1 d . . . .
H6' H 0.3404 0.4608 0.2943 0.040 Uiso 1 1 calc R . . .
C15' C 0.4709(5) 0.5065(3) 0.29940(19) 0.0364(11) Uani 1 1 d . . . .
C16' C 0.5571(5) 0.5335(3) 0.2683(2) 0.0411(12) Uani 1 1 d . . . .
H8' H 0.6061 0.5523 0.2864 0.049 Uiso 1 1 calc R . . .
C17' C 0.5699(4) 0.5323(3) 0.21014(19) 0.0354(11) Uani 1 1 d . . . .
H9' H 0.6275 0.5505 0.1894 0.043 Uiso 1 1 calc R . . .
C18' C 0.7124(4) 0.2734(2) -0.12775(17) 0.0244(9) Uani 1 1 d . . . .
C19' C 0.8013(4) 0.2145(3) -0.14540(19) 0.0301(10) Uani 1 1 d . . . .
H19' H 0.8319 0.1816 -0.1192 0.036 Uiso 1 1 calc R . . .
C20' C 0.8438(4) 0.2049(3) -0.2016(2) 0.0329(10) Uani 1 1 d . . . .
H20' H 0.9035 0.1660 -0.2130 0.040 Uiso 1 1 calc R . . .
C21' C 0.7973(4) 0.2535(3) -0.24131(19) 0.0321(10) Uani 1 1 d . . . .
H21' H 0.8244 0.2461 -0.2792 0.039 Uiso 1 1 calc R . . .
C22' C 0.7118(4) 0.3121(3) -0.22415(19) 0.0311(10) Uani 1 1 d . . . .
H22' H 0.6823 0.3455 -0.2504 0.037 Uiso 1 1 calc R . . .
C23' C 0.6686(4) 0.3220(2) -0.16764(18) 0.0272(9) Uani 1 1 d . . . .
H23' H 0.6099 0.3616 -0.1565 0.033 Uiso 1 1 calc R . . .
C24' C 0.6278(4) 0.1840(2) -0.04431(17) 0.0271(9) Uani 1 1 d . . . .
C25' C 0.5280(4) 0.1684(3) -0.05001(18) 0.0334(10) Uani 1 1 d . . . .
H25' H 0.4702 0.2084 -0.0536 0.040 Uiso 1 1 calc R . . .
C26' C 0.5137(5) 0.0930(3) -0.0504(2) 0.0425(13) Uani 1 1 d . . . .
H26' H 0.4467 0.0824 -0.0548 0.051 Uiso 1 1 calc R . . .
C27' C 0.6003(6) 0.0337(3) -0.0442(2) 0.0451(14) Uani 1 1 d . . . .
H27' H 0.5913 -0.0169 -0.0448 0.054 Uiso 1 1 calc R . . .
C28' C 0.6986(5) 0.0492(3) -0.0373(2) 0.0413(13) Uani 1 1 d . . . .
H28' H 0.7557 0.0091 -0.0325 0.050 Uiso 1 1 calc R . . .
C29' C 0.7139(4) 0.1236(3) -0.03728(19) 0.0345(11) Uani 1 1 d . . . .
H29' H 0.7810 0.1337 -0.0327 0.041 Uiso 1 1 calc R . . .
C30' C 0.6571(4) 0.2074(2) 0.08088(17) 0.0246(9) Uani 1 1 d . . . .
C31' C 0.7424(4) 0.1472(3) 0.0885(2) 0.0360(11) Uani 1 1 d . . . .
H53' H 0.8134 0.1550 0.0837 0.043 Uiso 1 1 calc R . . .
C32' C 0.7201(5) 0.0754(3) 0.1034(2) 0.0393(12) Uani 1 1 d . . . .
H52' H 0.7770 0.0350 0.1076 0.047 Uiso 1 1 calc R . . .
C33' C 0.6168(4) 0.0635(3) 0.11187(19) 0.0345(11) Uani 1 1 d . . . .
H51' H 0.6030 0.0152 0.1220 0.041 Uiso 1 1 calc R . . .
C34' C 0.5322(4) 0.1231(3) 0.10535(19) 0.0335(10) Uani 1 1 d . . . .
H50' H 0.4612 0.1151 0.1114 0.040 Uiso 1 1 calc R . . .
C35' C 0.5525(4) 0.1946(3) 0.08993(18) 0.0293(10) Uani 1 1 d . . . .
H49' H 0.4950 0.2345 0.0856 0.035 Uiso 1 1 calc R . . .
C36' C 0.7719(4) 0.3150(2) 0.11001(17) 0.0249(9) Uani 1 1 d . . . .
C37' C 0.8821(4) 0.2842(2) 0.10035(19) 0.0296(10) Uani 1 1 d . . . .
H47' H 0.9135 0.2601 0.0664 0.036 Uiso 1 1 calc R . . .
C38' C 0.9462(4) 0.2895(3) 0.1416(2) 0.0367(11) Uani 1 1 d . . . .
H46' H 1.0203 0.2694 0.1350 0.044 Uiso 1 1 calc R . . .
C39' C 0.8987(5) 0.3248(3) 0.1924(2) 0.0393(12) Uani 1 1 d . . . .
H45' H 0.9414 0.3282 0.2198 0.047 Uiso 1 1 calc R . . .
C40' C 0.7896(4) 0.3548(3) 0.20266(19) 0.0359(11) Uani 1 1 d . . . .
H44' H 0.7585 0.3779 0.2370 0.043 Uiso 1 1 calc R . . .
C41' C 0.7255(4) 0.3506(2) 0.16185(18) 0.0290(9) Uani 1 1 d . . . .
H43' H 0.6515 0.3714 0.1688 0.035 Uiso 1 1 calc R . . .
C42' C 0.8558(4) 0.4272(2) 0.01476(17) 0.0240(9) Uani 1 1 d . . . .
C43' C 0.9660(4) 0.3972(3) 0.00142(19) 0.0310(10) Uani 1 1 d . . . .
H35' H 0.9918 0.3683 -0.0312 0.037 Uiso 1 1 calc R . . .
C44' C 1.0384(4) 0.4097(3) 0.0362(2) 0.0375(11) Uani 1 1 d . . . .
H34' H 1.1124 0.3900 0.0267 0.045 Uiso 1 1 calc R . . .
C45' C 0.9990(5) 0.4517(3) 0.0852(2) 0.0411(12) Uani 1 1 d . . . .
H33' H 1.0467 0.4591 0.1091 0.049 Uiso 1 1 calc R . . .
C46' C 0.8896(4) 0.4826(3) 0.0988(2) 0.0349(11) Uani 1 1 d . . . .
H32' H 0.8640 0.5109 0.1318 0.042 Uiso 1 1 calc R . . .
C47' C 0.8184(4) 0.4716(2) 0.06355(18) 0.0289(9) Uani 1 1 d . . . .
H31' H 0.7452 0.4937 0.0722 0.035 Uiso 1 1 calc R . . .
C48' C 0.8275(4) 0.4084(2) -0.09863(17) 0.0240(8) Uani 1 1 d . . . .
C49' C 0.9136(4) 0.3504(3) -0.12027(18) 0.0289(9) Uani 1 1 d . . . .
H37' H 0.9331 0.3070 -0.0991 0.035 Uiso 1 1 calc R . . .
C50' C 0.9702(4) 0.3573(3) -0.17330(19) 0.0342(11) Uani 1 1 d . . . .
H38' H 1.0288 0.3190 -0.1873 0.041 Uiso 1 1 calc R . . .
C51' C 0.9400(4) 0.4212(3) -0.20571(19) 0.0359(11) Uani 1 1 d . . . .
H39' H 0.9781 0.4253 -0.2414 0.043 Uiso 1 1 calc R . . .
C52' C 0.8539(4) 0.4783(3) -0.18523(19) 0.0335(10) Uani 1 1 d . . . .
H40' H 0.8338 0.5210 -0.2070 0.040 Uiso 1 1 calc R . . .
C53' C 0.7970(4) 0.4719(3) -0.13182(17) 0.0270(9) Uani 1 1 d . . . .
H41' H 0.7382 0.5102 -0.1181 0.032 Uiso 1 1 calc R . . .
C54' C 0.3012(4) 0.3328(3) -0.1050(2) 0.0350(11) Uani 1 1 d . . . .
C55' C 0.2130(5) 0.3188(4) -0.1324(3) 0.0512(15) Uani 1 1 d . . . .
H55D H 0.2268 0.3311 -0.1715 0.077 Uiso 1 1 calc GR . . .
H55E H 0.1460 0.3504 -0.1154 0.077 Uiso 1 1 calc GR . . .
H55F H 0.2077 0.2659 -0.1285 0.077 Uiso 1 1 calc GR . . .
C56' C 0.1408(6) 0.1252(3) 0.2554(2) 0.0555(17) Uani 1 1 d . . . .
H57D H 0.0919 0.1721 0.2677 0.083 Uiso 1 1 calc GR . . .
H57E H 0.2087 0.1232 0.2686 0.083 Uiso 1 1 calc GR . . .
H57F H 0.1098 0.0825 0.2701 0.083 Uiso 1 1 calc GR . . .
C57' C 0.3844(6) 0.4782(4) 0.3900(2) 0.0586(17) Uani 1 1 d . . . .
H56D H 0.3144 0.5006 0.3805 0.088 Uiso 1 1 calc GR . . .
H56E H 0.3851 0.4879 0.4289 0.088 Uiso 1 1 calc GR . . .
H56F H 0.3990 0.4240 0.3834 0.088 Uiso 1 1 calc GR . . .
Cu1' Cu 0.48450(5) 0.37035(3) -0.04013(3) 0.02573(15) Uani 1 1 d . . . .
Cu2' Cu 0.52737(5) 0.39428(3) 0.06257(2) 0.02425(15) Uani 1 1 d . . . .
Cu3' Cu 0.60241(5) 0.50128(3) -0.00970(2) 0.02334(14) Uani 1 1 d . . . .
N1' N 0.3713(3) 0.3448(2) -0.08461(16) 0.0315(9) Uani 1 1 d . . . .
O1' O 0.1585(3) 0.1218(2) 0.19573(16) 0.0425(9) Uani 1 1 d . . . .
O2' O 0.4654(4) 0.5112(2) 0.35643(14) 0.0515(10) Uani 1 1 d . . . .
P1' P 0.64275(9) 0.28430(6) -0.05510(4) 0.0222(2) Uani 1 1 d . . . .
P2' P 0.67573(9) 0.30498(6) 0.06339(4) 0.0225(2) Uani 1 1 d . . . .
P3' P 0.75530(9) 0.40960(6) -0.02704(4) 0.0215(2) Uani 1 1 d . . . .
F1'A F 0.0528(9) 0.3029(9) 0.3118(6) 0.0643(7) Uani 0.558(5) 1 d . P A 1
F1'B F 0.0295(11) 0.3024(11) 0.3170(7) 0.0643(7) Uani 0.442(5) 1 d . P A 2
F2'A F -0.0726(7) 0.3850(5) 0.3794(4) 0.0643(7) Uani 0.558(5) 1 d . P A 1
F2'B F -0.0474(10) 0.3579(6) 0.3865(4) 0.0643(7) Uani 0.442(5) 1 d . P A 2
F3'A F 0.0516(7) 0.4397(5) 0.3952(4) 0.0643(7) Uani 0.558(5) 1 d . P A 1
F3'B F 0.0857(9) 0.4413(7) 0.3812(5) 0.0643(7) Uani 0.442(5) 1 d . P A 2
F4'A F 0.0237(7) 0.4302(6) 0.3060(4) 0.0643(7) Uani 0.558(5) 1 d . P A 1
F4'B F -0.0101(9) 0.4298(8) 0.3091(6) 0.0643(7) Uani 0.442(5) 1 d . P A 2
F5'A F 0.1738(6) 0.3639(4) 0.3297(3) 0.0643(7) Uani 0.558(5) 1 d . P A 1
F5'B F 0.1639(8) 0.3816(5) 0.2997(4) 0.0643(7) Uani 0.442(5) 1 d . P A 2
F6'A F 0.0784(7) 0.3163(4) 0.4063(3) 0.0643(7) Uani 0.558(5) 1 d . P A 1
F6'B F 0.1358(8) 0.3100(5) 0.3790(4) 0.0643(7) Uani 0.442(5) 1 d . P A 2
P4' P 0.05766(12) 0.37161(8) 0.35103(6) 0.0423(3) Uani 1 1 d . . . .
F1A F 0.9174(9) 0.8223(6) 0.1112(5) 0.0709(9) Uani 0.5 1 d . P B 1
F1B F 0.8764(9) 0.8541(6) 0.1066(4) 0.082(3) Uani 0.5 1 d . P B 2
F2A F 1.0265(10) 0.8165(5) 0.0328(5) 0.0709(9) Uani 0.5 1 d . P B 1
F2B F 1.0367(10) 0.8366(5) 0.0423(5) 0.0709(9) Uani 0.5 1 d . P B 2
F3A F 0.9341(9) 0.9310(6) 0.0661(5) 0.0709(9) Uani 0.5 1 d . P B 1
F3B F 0.9107(7) 0.9451(4) 0.0449(4) 0.065(2) Uani 0.5 1 d . P B 2
F4A F 0.8936(8) 0.8846(5) -0.0120(4) 0.0709(9) Uani 0.5 1 d . P B 1
F4B F 0.9393(8) 0.8624(5) -0.0268(4) 0.0709(9) Uani 0.5 1 d . P B 2
F5A F 0.7789(8) 0.8842(5) 0.0690(4) 0.0709(9) Uani 0.5 1 d . P B 1
F5B F 0.7819(7) 0.8793(5) 0.0351(5) 0.076(3) Uani 0.5 1 d . P B 2
F6A F 0.8719(7) 0.7742(6) 0.0366(5) 0.0709(9) Uani 0.5 1 d . P B 1
F6B F 0.9105(7) 0.7683(6) 0.0310(5) 0.0709(9) Uani 0.5 1 d . P B 2
P4 P 0.90597(14) 0.85538(8) 0.04466(7) 0.0520(4) Uani 1 1 d . . . .
C58' C -0.1829(6) 0.5934(4) 0.3087(4) 0.070(2) Uani 1 1 d . . . .
C59' C -0.1360(7) 0.5815(4) 0.3596(3) 0.079(2) Uani 1 1 d . . . .
H59A H -0.0583 0.5726 0.3507 0.118 Uiso 1 1 calc GR . . .
H59B H -0.1574 0.5379 0.3789 0.118 Uiso 1 1 calc GR . . .
H59C H -0.1612 0.6262 0.3831 0.118 Uiso 1 1 calc GR . . .
N2' N -0.2176(6) 0.6041(5) 0.2674(4) 0.092(2) Uani 1 1 d . . . .
C58 C 0.9277(8) 0.0119(5) 0.1800(3) 0.077(2) Uani 1 1 d . . . .
C59 C 1.0170(8) 0.0213(8) 0.1358(4) 0.111(4) Uani 1 1 d . . . .
H59D H 1.0200 0.0747 0.1320 0.166 Uiso 1 1 calc GR . . .
H59E H 1.0052 0.0020 0.1010 0.166 Uiso 1 1 calc GR . . .
H59F H 1.0843 -0.0066 0.1455 0.166 Uiso 1 1 calc GR . . .
N2 N 0.8546(7) 0.0044(5) 0.2131(2) 0.096(3) Uani 1 1 d . . . .

loop_
_atom_site_aniso_label
_atom_site_aniso_U_11
_atom_site_aniso_U_22
_atom_site_aniso_U_33
_atom_site_aniso_U_23
_atom_site_aniso_U_13
_atom_site_aniso_U_12
C1 0.0133(19) 0.0223(18) 0.0173(17) -0.0015(14) -0.0054(14) 0.0011(14)
C2 0.021(2) 0.0170(18) 0.0173(18) 0.0005(14) -0.0036(15) 0.0023(15)
C3 0.0137(19) 0.026(2) 0.0167(17) 0.0002(14) -0.0040(14) 0.0055(15)
C4 0.019(2) 0.0212(19) 0.0230(19) 0.0013(15) -0.0079(15) 0.0028(15)
C5 0.028(2) 0.024(2) 0.0208(19) 0.0010(15) -0.0045(16) -0.0004(17)
C6 0.029(2) 0.027(2) 0.023(2) -0.0026(16) -0.0063(17) 0.0008(17)
C7 0.027(2) 0.0200(19) 0.028(2) 0.0022(16) -0.0101(17) -0.0020(16)
C8 0.026(2) 0.026(2) 0.025(2) 0.0045(16) -0.0030(17) -0.0031(17)
C9 0.020(2) 0.027(2) 0.025(2) -0.0023(16) -0.0051(16) 0.0010(16)
C10 0.018(2) 0.0217(19) 0.0152(17) 0.0014(14) -0.0047(14) 0.0000(15)
C11 0.016(2) 0.023(2) 0.0172(18) -0.0004(14) -0.0036(14) 0.0012(15)
C12 0.021(2) 0.0200(19) 0.0213(19) 0.0011(15) -0.0002(15) 0.0009(15)
C13 0.027(2) 0.024(2) 0.032(2) -0.0005(17) -0.0108(18) 0.0026(17)
C14 0.044(3) 0.027(2) 0.036(2) -0.0026(18) -0.012(2) -0.004(2)
C15 0.039(3) 0.021(2) 0.031(2) -0.0013(17) -0.0024(19) 0.0049(19)
C16 0.029(2) 0.026(2) 0.030(2) 0.0043(17) -0.0056(18) 0.0081(18)
C17 0.026(2) 0.024(2) 0.025(2) 0.0020(16) -0.0049(17) 0.0009(17)
C18 0.019(2) 0.0241(19) 0.0190(18) 0.0048(15) -0.0103(15) -0.0026(15)
C19 0.022(2) 0.027(2) 0.0219(19) 0.0025(16) -0.0067(16) 0.0006(16)
C20 0.033(3) 0.036(2) 0.028(2) 0.0104(18) -0.0090(19) -0.007(2)
C21 0.036(3) 0.028(2) 0.043(3) 0.012(2) -0.013(2) -0.004(2)
C22 0.027(3) 0.024(2) 0.049(3) 0.0031(19) -0.009(2) 0.0050(18)
C23 0.021(2) 0.029(2) 0.030(2) 0.0002(17) -0.0057(17) -0.0006(17)
C24 0.017(2) 0.0252(19) 0.0188(18) -0.0036(15) -0.0064(15) 0.0046(15)
C25 0.019(2) 0.026(2) 0.023(2) -0.0042(16) -0.0043(16) 0.0033(16)
C26 0.024(2) 0.032(2) 0.030(2) -0.0054(18) -0.0069(18) -0.0010(18)
C27 0.029(3) 0.035(2) 0.031(2) -0.0075(18) -0.0152(19) -0.0021(19)
C28 0.037(3) 0.041(3) 0.020(2) -0.0017(18) -0.0128(18) -0.002(2)
C29 0.029(2) 0.031(2) 0.022(2) -0.0005(16) -0.0073(17) -0.0041(18)
C30 0.017(2) 0.025(2) 0.0234(19) -0.0071(15) -0.0074(15) 0.0045(16)
C31 0.027(2) 0.033(2) 0.023(2) -0.0068(17) -0.0043(17) 0.0021(18)
C32 0.034(3) 0.048(3) 0.024(2) -0.011(2) -0.0100(19) 0.002(2)
C33 0.035(3) 0.048(3) 0.039(3) -0.022(2) -0.012(2) 0.001(2)
C34 0.031(3) 0.032(2) 0.048(3) -0.015(2) -0.011(2) -0.002(2)
C35 0.023(2) 0.027(2) 0.034(2) -0.0046(17) -0.0086(18) 0.0031(17)
C36 0.018(2) 0.0218(19) 0.026(2) 0.0000(15) -0.0035(16) 0.0005(15)
C37 0.022(2) 0.034(2) 0.025(2) -0.0102(17) -0.0043(17) 0.0041(18)
C38 0.020(2) 0.043(3) 0.036(2) -0.015(2) -0.0012(18) 0.0056(19)
C39 0.023(2) 0.037(3) 0.043(3) -0.004(2) -0.007(2) 0.011(2)
C40 0.019(2) 0.036(2) 0.032(2) 0.0046(18) -0.0104(17) 0.0019(18)
C41 0.020(2) 0.023(2) 0.024(2) 0.0019(15) -0.0039(16) 0.0001(16)
C42 0.015(2) 0.0205(18) 0.0226(19) 0.0014(15) -0.0036(15) -0.0011(15)
C43 0.022(2) 0.026(2) 0.0200(19) 0.0003(15) -0.0031(16) 0.0015(16)
C44 0.018(2) 0.030(2) 0.027(2) -0.0032(17) -0.0003(16) 0.0030(17)
C45 0.011(2) 0.031(2) 0.037(2) -0.0011(18) -0.0083(17) 0.0040(16)
C46 0.021(2) 0.031(2) 0.029(2) -0.0021(17) -0.0147(17) 0.0042(17)
C47 0.027(2) 0.023(2) 0.0204(19) -0.0021(15) -0.0061(16) 0.0016(16)
C48 0.021(2) 0.0211(18) 0.0172(17) 0.0032(14) -0.0084(15) -0.0007(15)
C49 0.018(2) 0.030(2) 0.026(2) 0.0045(17) -0.0034(16) 0.0023(17)
C50 0.028(2) 0.035(2) 0.032(2) 0.0117(19) -0.0071(18) -0.0082(19)
C51 0.040(3) 0.024(2) 0.035(2) 0.0077(18) -0.015(2) -0.0098(19)
C52 0.038(3) 0.025(2) 0.028(2) -0.0004(17) -0.0063(19) -0.0007(19)
C53 0.024(2) 0.026(2) 0.0216(19) 0.0016(16) -0.0042(16) -0.0030(17)
C54 0.026(3) 0.028(2) 0.027(2) 0.0045(17) -0.0051(17) -0.0032(18)
C55 0.023(3) 0.040(3) 0.058(3) 0.011(2) -0.009(2) 0.006(2)
C56 0.031(3) 0.028(2) 0.044(3) 0.0046(19) -0.004(2) -0.0087(19)
C57 0.083(5) 0.025(3) 0.062(4) -0.013(2) -0.019(3) 0.000(3)
Cu1 0.0172(3) 0.0198(3) 0.0156(3) -0.0003(2) -0.0036(2) 0.0022(2)
Cu2 0.0170(3) 0.0199(3) 0.0180(3) -0.0008(2) -0.0033(2) 0.0019(2)
Cu3 0.0173(3) 0.0199(3) 0.0155(3) -0.0005(2) -0.0031(2) -0.0005(2)
N1 0.0143(19) 0.0287(18) 0.0256(17) 0.0026(14) -0.0070(13) 0.0010(14)
O1 0.0363(19) 0.0254(15) 0.0333(16) 0.0003(12) -0.0076(14) -0.0102(13)
O2 0.058(2) 0.0210(16) 0.0409(19) -0.0047(13) -0.0110(17) 0.0077(15)
P1 0.0148(5) 0.0206(5) 0.0145(4) 0.0001(3) -0.0050(3) 0.0017(4)
P2 0.0149(5) 0.0199(4) 0.0169(4) -0.0020(3) -0.0043(4) 0.0026(4)
P3 0.0138(5) 0.0197(4) 0.0147(4) 0.0002(3) -0.0046(3) 0.0013(4)
C1' 0.025(2) 0.0186(18) 0.0211(19) -0.0004(15) -0.0040(16) 0.0046(16)
C2' 0.028(2) 0.0203(19) 0.025(2) -0.0009(16) -0.0063(17) 0.0010(17)
C3' 0.025(2) 0.024(2) 0.027(2) -0.0031(17) -0.0064(17) 0.0060(17)
C4' 0.030(2) 0.023(2) 0.027(2) 0.0023(16) -0.0054(18) 0.0012(17)
C5' 0.034(3) 0.028(2) 0.030(2) 0.0012(18) -0.0041(19) 0.0002(19)
C6' 0.038(3) 0.027(2) 0.041(3) 0.0000(19) -0.011(2) -0.003(2)
C7' 0.029(3) 0.027(2) 0.038(2) 0.0068(19) -0.0051(19) 0.0023(18)
C8' 0.038(3) 0.035(2) 0.029(2) 0.0047(19) -0.004(2) -0.004(2)
C9' 0.040(3) 0.029(2) 0.033(2) -0.0012(18) -0.008(2) -0.005(2)
C10' 0.030(2) 0.0172(18) 0.025(2) -0.0001(15) -0.0061(17) -0.0004(16)
C11' 0.035(3) 0.0183(19) 0.027(2) 0.0020(16) -0.0060(18) 0.0021(17)
C12' 0.033(3) 0.022(2) 0.022(2) 0.0018(16) -0.0066(17) 0.0037(17)
C13' 0.033(3) 0.030(2) 0.026(2) 0.0038(17) -0.0068(18) 0.0019(19)
C14' 0.036(3) 0.031(2) 0.026(2) 0.0058(18) -0.0011(19) 0.0040(19)
C15' 0.052(3) 0.032(2) 0.021(2) 0.0006(17) -0.004(2) 0.001(2)
C16' 0.056(4) 0.042(3) 0.027(2) -0.001(2) -0.013(2) -0.010(2)
C17' 0.045(3) 0.036(2) 0.025(2) 0.0034(18) -0.006(2) -0.007(2)
C18' 0.027(2) 0.023(2) 0.022(2) -0.0034(15) -0.0042(16) -0.0027(17)
C19' 0.033(3) 0.026(2) 0.028(2) 0.0000(17) -0.0063(18) 0.0019(18)
C20' 0.033(3) 0.030(2) 0.032(2) -0.0077(18) -0.0006(19) 0.0026(19)
C21' 0.037(3) 0.037(2) 0.022(2) -0.0050(18) -0.0020(18) -0.008(2)
C22' 0.032(3) 0.035(2) 0.027(2) 0.0038(18) -0.0098(18) -0.0052(19)
C23' 0.028(2) 0.025(2) 0.027(2) -0.0015(16) -0.0067(18) 0.0007(17)
C24' 0.039(3) 0.021(2) 0.0189(19) -0.0020(15) -0.0027(17) -0.0017(18)
C25' 0.046(3) 0.033(2) 0.024(2) 0.0028(18) -0.013(2) -0.009(2)
C26' 0.068(4) 0.042(3) 0.026(2) 0.005(2) -0.017(2) -0.025(3)
C27' 0.083(5) 0.026(2) 0.029(2) -0.0004(19) -0.007(3) -0.018(3)
C28' 0.063(4) 0.021(2) 0.032(2) -0.0020(18) 0.001(2) 0.005(2)
C29' 0.041(3) 0.027(2) 0.030(2) -0.0016(18) -0.001(2) 0.003(2)
C30' 0.031(2) 0.0190(19) 0.0215(19) 0.0023(15) -0.0075(17) 0.0020(17)
C31' 0.031(3) 0.027(2) 0.049(3) 0.001(2) -0.012(2) 0.0024(19)
C32' 0.043(3) 0.027(2) 0.046(3) 0.005(2) -0.016(2) 0.004(2)
C33' 0.052(3) 0.023(2) 0.028(2) 0.0030(17) -0.009(2) -0.006(2)
C34' 0.033(3) 0.035(2) 0.031(2) -0.0011(19) -0.0015(19) -0.006(2)
C35' 0.032(3) 0.027(2) 0.025(2) 0.0005(17) -0.0050(18) 0.0041(18)
C36' 0.030(2) 0.0213(19) 0.023(2) 0.0053(15) -0.0100(17) -0.0001(17)
C37' 0.034(3) 0.025(2) 0.028(2) 0.0047(17) -0.0087(18) 0.0006(18)
C38' 0.032(3) 0.037(3) 0.041(3) 0.011(2) -0.015(2) -0.002(2)
C39' 0.050(3) 0.043(3) 0.030(2) 0.011(2) -0.021(2) -0.013(2)
C40' 0.049(3) 0.038(3) 0.023(2) 0.0030(18) -0.010(2) -0.010(2)
C41' 0.035(3) 0.025(2) 0.025(2) 0.0014(16) -0.0038(18) -0.0006(18)
C42' 0.029(2) 0.0219(19) 0.0209(19) 0.0041(15) -0.0062(16) -0.0022(17)
C43' 0.031(3) 0.033(2) 0.027(2) 0.0066(18) -0.0071(18) -0.0012(19)
C44' 0.029(3) 0.044(3) 0.040(3) 0.010(2) -0.011(2) -0.007(2)
C45' 0.052(3) 0.044(3) 0.036(3) 0.012(2) -0.022(2) -0.018(2)
C46' 0.044(3) 0.034(2) 0.029(2) 0.0014(19) -0.014(2) -0.008(2)
C47' 0.034(3) 0.025(2) 0.026(2) 0.0001(17) -0.0064(18) -0.0006(18)
C48' 0.024(2) 0.026(2) 0.0216(19) -0.0029(16) -0.0046(16) -0.0017(17)
C49' 0.028(2) 0.029(2) 0.027(2) -0.0031(17) -0.0044(18) -0.0001(18)
C50' 0.025(2) 0.044(3) 0.029(2) -0.0104(19) -0.0022(18) 0.005(2)
C51' 0.034(3) 0.050(3) 0.022(2) -0.0052(19) -0.0004(19) -0.005(2)
C52' 0.037(3) 0.039(3) 0.026(2) 0.0030(19) -0.0071(19) -0.007(2)
C53' 0.029(2) 0.028(2) 0.023(2) -0.0020(16) -0.0055(17) -0.0019(18)
C54' 0.030(3) 0.032(2) 0.040(3) -0.009(2) -0.004(2) 0.002(2)
C55' 0.035(3) 0.054(3) 0.064(4) -0.018(3) -0.018(3) 0.003(3)
C56' 0.071(4) 0.038(3) 0.048(3) 0.011(2) 0.015(3) -0.008(3)
C57' 0.086(5) 0.058(4) 0.025(3) 0.004(2) 0.005(3) -0.010(3)
Cu1' 0.0280(4) 0.0222(3) 0.0229(3) -0.0021(2) -0.0040(2) 0.0050(2)
Cu2' 0.0264(3) 0.0208(3) 0.0216(3) 0.0006(2) -0.0048(2) 0.0056(2)
Cu3' 0.0252(3) 0.0195(3) 0.0214(3) 0.0006(2) -0.0025(2) 0.0040(2)
N1' 0.031(2) 0.0281(19) 0.033(2) -0.0049(15) -0.0047(17) 0.0015(16)
O1' 0.047(2) 0.0332(18) 0.046(2) 0.0091(15) -0.0017(17) -0.0077(16)
O2' 0.079(3) 0.056(2) 0.0205(16) 0.0009(15) -0.0068(17) -0.016(2)
P1' 0.0256(6) 0.0175(5) 0.0210(5) -0.0015(4) -0.0049(4) 0.0032(4)
P2' 0.0247(6) 0.0191(5) 0.0205(5) 0.0010(4) -0.0053(4) 0.0049(4)
P3' 0.0230(5) 0.0194(5) 0.0195(5) 0.0002(4) -0.0040(4) 0.0029(4)
F1'A 0.071(2) 0.0586(12) 0.0641(15) 0.0016(12) -0.0106(14) -0.0155(16)
F1'B 0.071(2) 0.0586(12) 0.0641(15) 0.0016(12) -0.0106(14) -0.0155(16)
F2'A 0.071(2) 0.0586(12) 0.0641(15) 0.0016(12) -0.0106(14) -0.0155(16)
F2'B 0.071(2) 0.0586(12) 0.0641(15) 0.0016(12) -0.0106(14) -0.0155(16)
F3'A 0.071(2) 0.0586(12) 0.0641(15) 0.0016(12) -0.0106(14) -0.0155(16)
F3'B 0.071(2) 0.0586(12) 0.0641(15) 0.0016(12) -0.0106(14) -0.0155(16)
F4'A 0.071(2) 0.0586(12) 0.0641(15) 0.0016(12) -0.0106(14) -0.0155(16)
F4'B 0.071(2) 0.0586(12) 0.0641(15) 0.0016(12) -0.0106(14) -0.0155(16)
F5'A 0.071(2) 0.0586(12) 0.0641(15) 0.0016(12) -0.0106(14) -0.0155(16)
F5'B 0.071(2) 0.0586(12) 0.0641(15) 0.0016(12) -0.0106(14) -0.0155(16)
F6'A 0.071(2) 0.0586(12) 0.0641(15) 0.0016(12) -0.0106(14) -0.0155(16)
F6'B 0.071(2) 0.0586(12) 0.0641(15) 0.0016(12) -0.0106(14) -0.0155(16)
P4' 0.0437(8) 0.0342(7) 0.0501(8) -0.0038(6) -0.0141(6) -0.0046(6)
F1A 0.068(2) 0.0564(19) 0.083(2) -0.0064(15) -0.0228(18) 0.0114(17)
F1B 0.107(9) 0.096(8) 0.042(4) -0.016(5) 0.004(5) -0.024(6)
F2A 0.068(2) 0.0564(19) 0.083(2) -0.0064(15) -0.0228(18) 0.0114(17)
F2B 0.068(2) 0.0564(19) 0.083(2) -0.0064(15) -0.0228(18) 0.0114(17)
F3A 0.068(2) 0.0564(19) 0.083(2) -0.0064(15) -0.0228(18) 0.0114(17)
F3B 0.054(5) 0.035(4) 0.107(7) -0.004(4) -0.031(4) 0.003(3)
F4A 0.068(2) 0.0564(19) 0.083(2) -0.0064(15) -0.0228(18) 0.0114(17)
F4B 0.068(2) 0.0564(19) 0.083(2) -0.0064(15) -0.0228(18) 0.0114(17)
F5A 0.068(2) 0.0564(19) 0.083(2) -0.0064(15) -0.0228(18) 0.0114(17)
F5B 0.055(5) 0.077(6) 0.098(7) -0.031(5) -0.028(5) -0.003(4)
F6A 0.068(2) 0.0564(19) 0.083(2) -0.0064(15) -0.0228(18) 0.0114(17)
F6B 0.068(2) 0.0564(19) 0.083(2) -0.0064(15) -0.0228(18) 0.0114(17)
P4 0.0492(9) 0.0358(7) 0.0654(10) -0.0106(6) -0.0181(7) 0.0135(6)
C58' 0.046(4) 0.056(4) 0.098(6) 0.001(4) 0.011(4) -0.002(3)
C59' 0.097(6) 0.051(4) 0.076(5) 0.002(4) 0.023(5) -0.011(4)
N2' 0.053(4) 0.089(5) 0.133(7) 0.011(5) -0.016(4) -0.017(4)
C58 0.095(6) 0.098(6) 0.043(4) 0.003(4) -0.035(4) -0.010(5)
C59 0.090(7) 0.168(11) 0.095(7) 0.007(7) -0.028(6) -0.068(8)
N2 0.102(6) 0.143(7) 0.029(3) 0.010(3) -0.013(3) 0.012(5)

loop_
_atom_type_symbol
_atom_type_description
_atom_type_scat_dispersion_real
_atom_type_scat_dispersion_imag
_atom_type_scat_source
C C 0.0181 0.0091 'International Tables Vol C Tables 4.2.6.8 and 6.1.1.4'
H H 0.0000 0.0000 'International Tables Vol C Tables 4.2.6.8 and 6.1.1.4'
O O 0.0492 0.0322 'International Tables Vol C Tables 4.2.6.8 and 6.1.1.4'
F F 0.0727 0.0534 'International Tables Vol C Tables 4.2.6.8 and 6.1.1.4'
P P 0.2955 0.4335 'International Tables Vol C Tables 4.2.6.8 and 6.1.1.4'
Cu Cu -1.9646 0.5888 'International Tables Vol C Tables 4.2.6.8 and 6.1.1.4'
N N 0.0311 0.0180 'International Tables Vol C Tables 4.2.6.8 and 6.1.1.4'

loop_
_geom_angle_atom_site_label_1
_geom_angle_atom_site_label_2
_geom_angle_atom_site_label_3
_geom_angle
_geom_angle_site_symmetry_1
_geom_angle_site_symmetry_3
P1 C1 H1 112.6 . .
P2 C1 H1 112.6 . .
P2 C1 P1 105.6(2) . .
P2 C1 P3 107.62(19) . .
P3 C1 H1 112.6 . .
P3 C1 P1 105.31(18) . .
C3 C2 Cu1 153.6(3) . .
C3 C2 Cu2 107.3(3) . .
C3 C2 Cu3 133.3(3) . 2_656
Cu1 C2 Cu3 72.73(13) . 2_656
Cu2 C2 Cu1 77.99(14) . .
Cu2 C2 Cu3 80.58(15) . 2_656
C2 C3 C4 177.8(4) . .
C5 C4 C3 120.7(4) . .
C9 C4 C3 121.7(4) . .
C9 C4 C5 117.6(4) . .
C4 C5 H13 119.4 . .
C6 C5 C4 121.1(4) . .
C6 C5 H13 119.4 . .
C5 C6 H14 119.7 . .
C5 C6 C7 120.5(4) . .
C7 C6 H14 119.7 . .
C8 C7 C6 119.1(4) . .
O1 C7 C6 115.4(4) . .
O1 C7 C8 125.5(4) . .
C7 C8 H16 119.9 . .
C9 C8 C7 120.2(4) . .
C9 C8 H16 119.9 . .
C4 C9 H17 119.3 . .
C8 C9 C4 121.4(4) . .
C8 C9 H17 119.3 . .
C11 C10 Cu1 125.9(3) . 2_656
C11 C10 Cu2 82.5(3) . .
C11 C10 Cu3 127.5(3) . 2_656
C11 C10 Cu3 149.9(3) . .
Cu1 C10 Cu2 151.5(2) 2_656 .
Cu1 C10 Cu3 86.25(14) 2_656 2_656
Cu2 C10 Cu3 76.03(12) . 2_656
Cu3 C10 Cu1 72.83(13) . 2_656
Cu3 C10 Cu2 80.36(13) . .
Cu3 C10 Cu3 71.52(12) . 2_656
C10 C11 C12 178.8(4) . .
C10 C11 Cu2 65.9(2) . .
C12 C11 Cu2 115.2(3) . .
C13 C12 C11 119.7(4) . .
C13 C12 C17 118.6(4) . .
C17 C12 C11 121.7(4) . .
C12 C13 H5 119.1 . .
C14 C13 C12 121.9(4) . .
C14 C13 H5 119.1 . .
C13 C14 H6 120.6 . .
C15 C14 C13 118.8(5) . .
C15 C14 H6 120.6 . .
C14 C15 C16 119.8(4) . .
O2 C15 C14 124.9(5) . .
O2 C15 C16 115.3(4) . .
C15 C16 H8 119.6 . .
C17 C16 C15 120.8(4) . .
C17 C16 H8 119.6 . .
C12 C17 H9 120.0 . .
C16 C17 C12 120.1(4) . .
C16 C17 H9 120.0 . .
C19 C18 P1 122.5(3) . .
C23 C18 C19 120.1(4) . .
C23 C18 P1 117.2(3) . .
C18 C19 H19 120.3 . .
C20 C19 C18 119.4(4) . .
C20 C19 H19 120.3 . .
C19 C20 H20 119.8 . .
C21 C20 C19 120.3(4) . .
C21 C20 H20 119.8 . .
C20 C21 H21 119.7 . .
C20 C21 C22 120.5(4) . .
C22 C21 H21 119.7 . .
C21 C22 H22 120.0 . .
C23 C22 C21 120.1(4) . .
C23 C22 H22 120.0 . .
C18 C23 H23 120.3 . .
C22 C23 C18 119.5(4) . .
C22 C23 H23 120.3 . .
C25 C24 C29 119.1(4) . .
C25 C24 P1 118.4(3) . .
C29 C24 P1 122.4(3) . .
C24 C25 H25 119.7 . .
C26 C25 C24 120.6(4) . .
C26 C25 H25 119.7 . .
C25 C26 H26 119.9 . .
C27 C26 C25 120.3(4) . .
C27 C26 H26 119.9 . .
C26 C27 H27 120.2 . .
C26 C27 C28 119.6(4) . .
C28 C27 H27 120.2 . .
C27 C28 H28 119.6 . .
C27 C28 C29 120.7(4) . .
C29 C28 H28 119.6 . .
C24 C29 H29 120.2 . .
C28 C29 C24 119.7(4) . .
C28 C29 H29 120.2 . .
C31 C30 C35 119.5(4) . .
C31 C30 P2 124.9(3) . .
C35 C30 P2 115.6(3) . .
C30 C31 H53 120.3 . .
C32 C31 C30 119.4(5) . .
C32 C31 H53 120.3 . .
C31 C32 H52 119.7 . .
C33 C32 C31 120.5(5) . .
C33 C32 H52 119.7 . .
C32 C33 H51 119.9 . .
C34 C33 C32 120.3(5) . .
C34 C33 H51 119.9 . .
C33 C34 H50 120.1 . .
C33 C34 C35 119.8(5) . .
C35 C34 H50 120.1 . .
C30 C35 H49 119.9 . .
C34 C35 C30 120.3(4) . .
C34 C35 H49 119.9 . .
C37 C36 P2 121.2(3) . .
C41 C36 C37 119.0(4) . .
C41 C36 P2 119.7(3) . .
C36 C37 H47 120.2 . .
C38 C37 C36 119.6(4) . .
C38 C37 H47 120.2 . .
C37 C38 H46 119.5 . .
C37 C38 C39 120.9(4) . .
C39 C38 H46 119.5 . .
C38 C39 H45 120.1 . .
C38 C39 C40 119.8(4) . .
C40 C39 H45 120.1 . .
C39 C40 H44 120.1 . .
C41 C40 C39 119.8(4) . .
C41 C40 H44 120.1 . .
C36 C41 H43 119.6 . .
C40 C41 C36 120.8(4) . .
C40 C41 H43 119.6 . .
C43 C42 C47 118.7(4) . .
C43 C42 P3 123.4(3) . .
C47 C42 P3 117.8(3) . .
C42 C43 H35 119.7 . .
C44 C43 C42 120.6(4) . .
C44 C43 H35 119.7 . .
C43 C44 H34 119.7 . .
C43 C44 C45 120.6(4) . .
C45 C44 H34 119.7 . .
C44 C45 H33 120.2 . .
C44 C45 C46 119.5(4) . .
C46 C45 H33 120.2 . .
C45 C46 H32 119.9 . .
C47 C46 C45 120.1(4) . .
C47 C46 H32 119.9 . .
C42 C47 H31 119.7 . .
C46 C47 C42 120.5(4) . .
C46 C47 H31 119.7 . .
C49 C48 P3 122.6(3) . .
C53 C48 C49 119.0(4) . .
C53 C48 P3 118.3(3) . .
C48 C49 H37 120.0 . .
C50 C49 C48 120.0(4) . .
C50 C49 H37 120.0 . .
C49 C50 H38 119.6 . .
C51 C50 C49 120.9(4) . .
C51 C50 H38 119.6 . .
C50 C51 H39 120.4 . .
C50 C51 C52 119.2(4) . .
C52 C51 H39 120.4 . .
C51 C52 H40 119.8 . .
C53 C52 C51 120.3(4) . .
C53 C52 H40 119.8 . .
C48 C53 H41 119.7 . .
C52 C53 C48 120.6(4) . .
C52 C53 H41 119.7 . .
N1 C54 C55 179.5(5) . .
C54 C55 H55A 109.5 . .
C54 C55 H55B 109.5 . .
C54 C55 H55C 109.5 . .
H55A C55 H55B 109.5 . .
H55A C55 H55C 109.5 . .
H55B C55 H55C 109.5 . .
H57A C56 H57B 109.5 . .
H57A C56 H57C 109.5 . .
H57B C56 H57C 109.5 . .
O1 C56 H57A 109.5 . .
O1 C56 H57B 109.5 . .
O1 C56 H57C 109.5 . .
H56A C57 H56B 109.5 . .
H56A C57 H56C 109.5 . .
H56B C57 H56C 109.5 . .
O2 C57 H56A 109.5 . .
O2 C57 H56B 109.5 . .
O2 C57 H56C 109.5 . .
C2 Cu1 C10 108.13(15) . 2_656
C2 Cu1 Cu2 50.80(11) . .
C2 Cu1 Cu3 93.27(11) . .
C2 Cu1 Cu3 55.18(11) . 2_656
C2 Cu1 P1 122.98(11) . .
C10 Cu1 Cu2 101.44(10) 2_656 .
C10 Cu1 Cu3 49.37(10) 2_656 .
C10 Cu1 Cu3 53.30(10) 2_656 2_656
C10 Cu1 P1 115.44(11) 2_656 .
Cu2 Cu1 Cu3 57.40(2) . .
Cu3 Cu1 Cu2 64.52(2) 2_656 .
Cu3 Cu1 Cu3 54.61(2) 2_656 .
N1 Cu1 C2 99.81(15) . .
N1 Cu1 C10 100.84(15) . 2_656
N1 Cu1 Cu2 147.69(11) . .
N1 Cu1 Cu3 113.04(10) . 2_656
N1 Cu1 Cu3 150.13(10) . .
N1 Cu1 P1 105.94(10) . .
P1 Cu1 Cu2 85.05(3) . .
P1 Cu1 Cu3 88.70(3) . .
P1 Cu1 Cu3 140.74(4) . 2_656
C2 Cu2 C10 100.62(15) . .
C2 Cu2 C11 107.96(14) . .
C2 Cu2 Cu1 51.21(11) . .
C2 Cu2 Cu3 51.25(11) . 2_656
C2 Cu2 Cu3 102.76(11) . .
C2 Cu2 P2 136.63(11) . .
C10 Cu2 C11 31.58(15) . .
C10 Cu2 Cu1 104.46(10) . .
C10 Cu2 Cu3 54.95(10) . 2_656
C10 Cu2 Cu3 49.55(11) . .
C10 Cu2 P2 121.85(11) . .
C11 Cu2 Cu1 133.45(10) . .
C11 Cu2 Cu3 78.22(10) . 2_656
C11 Cu2 Cu3 78.97(10) . .
Cu1 Cu2 Cu3 56.108(19) . 2_656
Cu1 Cu2 Cu3 69.17(2) . .
Cu3 Cu2 Cu3 56.45(2) . 2_656
P2 Cu2 C11 112.84(10) . .
P2 Cu2 Cu1 105.05(3) . .
P2 Cu2 Cu3 98.86(4) . .
P2 Cu2 Cu3 151.80(4) . 2_656
C2 Cu3 C10 92.39(14) 2_656 2_656
C2 Cu3 Cu1 136.76(10) 2_656 .
C2 Cu3 Cu1 52.08(10) 2_656 2_656
C2 Cu3 Cu2 48.17(11) 2_656 2_656
C2 Cu3 Cu2 155.51(10) 2_656 .
C2 Cu3 Cu3 104.88(11) 2_656 2_656
C2 Cu3 P3 111.56(11) 2_656 .
C10 Cu3 C2 105.62(14) . 2_656
C10 Cu3 C10 108.48(12) . 2_656
C10 Cu3 Cu1 44.37(10) 2_656 .
C10 Cu3 Cu1 91.96(11) . .
C10 Cu3 Cu1 102.16(9) 2_656 2_656
C10 Cu3 Cu1 53.87(10) . 2_656
C10 Cu3 Cu2 49.02(9) 2_656 2_656
C10 Cu3 Cu2 97.88(10) . 2_656
C10 Cu3 Cu2 93.25(10) 2_656 .
C10 Cu3 Cu2 50.10(10) . .
C10 Cu3 Cu3 50.70(10) 2_656 2_656
C10 Cu3 Cu3 57.78(11) . 2_656
C10 Cu3 P3 121.62(11) . .
Cu1 Cu3 Cu1 125.39(2) 2_656 .
Cu1 Cu3 Cu2 103.43(3) 2_656 .
Cu1 Cu3 Cu2 59.38(2) 2_656 2_656
Cu1 Cu3 Cu3 72.96(3) 2_656 2_656
Cu2 Cu3 Cu1 91.08(2) 2_656 .
Cu2 Cu3 Cu1 53.438(19) . .
Cu2 Cu3 Cu2 123.55(2) . 2_656
Cu3 Cu3 Cu1 52.43(2) 2_656 .
Cu3 Cu3 Cu2 61.76(2) 2_656 2_656
Cu3 Cu3 Cu2 61.78(3) 2_656 .
P3 Cu3 C10 113.06(10) . 2_656
P3 Cu3 Cu1 90.37(3) . .
P3 Cu3 Cu1 142.32(4) . 2_656
P3 Cu3 Cu2 140.40(4) . 2_656
P3 Cu3 Cu2 87.97(3) . .
P3 Cu3 Cu3 140.99(4) . 2_656
C54 N1 Cu1 173.9(4) . .
C7 O1 C56 117.8(4) . .
C15 O2 C57 117.2(4) . .
C1 P1 Cu1 114.59(12) . .
C18 P1 C1 104.16(18) . .
C18 P1 C24 100.41(18) . .
C18 P1 Cu1 120.27(14) . .
C24 P1 C1 110.64(17) . .
C24 P1 Cu1 105.80(14) . .
C1 P2 Cu2 100.66(12) . .
C30 P2 C1 107.21(18) . .
C30 P2 C36 100.72(19) . .
C30 P2 Cu2 120.47(15) . .
C36 P2 C1 110.09(18) . .
C36 P2 Cu2 117.37(14) . .
C1 P3 Cu3 112.34(13) . .
C42 P3 C1 106.82(18) . .
C42 P3 C48 99.57(18) . .
C42 P3 Cu3 114.64(13) . .
C48 P3 C1 107.13(17) . .
C48 P3 Cu3 115.25(13) . .
P1' C1' H1' 112.7 . .
P1' C1' P3' 106.06(19) . .
P2' C1' H1' 112.7 . .
P2' C1' P1' 106.0(2) . .
P2' C1' P3' 106.17(19) . .
P3' C1' H1' 112.7 . .
C3' C2' Cu1' 130.1(3) . .
C3' C2' Cu2' 109.4(3) . .
C3' C2' Cu3' 153.8(4) . 2_665
Cu2' C2' Cu1' 78.75(16) . .
Cu3' C2' Cu1' 75.12(14) 2_665 .
Cu3' C2' Cu2' 79.49(16) 2_665 .
C2' C3' C4' 176.9(5) . .
C5' C4' C3' 120.9(4) . .
C5' C4' C9' 118.4(4) . .
C9' C4' C3' 120.6(4) . .
C4' C5' H13' 119.9 . .
C6' C5' C4' 120.3(4) . .
C6' C5' H13' 119.9 . .
C5' C6' H14' 119.8 . .
C5' C6' C7' 120.4(5) . .
C7' C6' H14' 119.8 . .
C8' C7' C6' 120.2(4) . .
O1' C7' C6' 115.1(5) . .
O1' C7' C8' 124.7(4) . .
C7' C8' H16' 120.3 . .
C7' C8' C9' 119.5(4) . .
C9' C8' H16' 120.3 . .
C4' C9' H17' 119.4 . .
C8' C9' C4' 121.3(5) . .
C8' C9' H17' 119.4 . .
C11' C10' Cu1' 116.3(3) . 2_665
C11' C10' Cu2' 89.1(3) . .
C11' C10' Cu3' 131.0(4) . 2_665
C11' C10' Cu3' 152.5(4) . .
Cu1' C10' Cu3' 89.32(15) 2_665 2_665
Cu2' C10' Cu1' 154.5(2) . 2_665
Cu2' C10' Cu3' 74.11(14) . 2_665
Cu3' C10' Cu1' 73.90(13) . 2_665
Cu3' C10' Cu2' 82.37(15) . .
Cu3' C10' Cu3' 71.54(13) . 2_665
C10' C11' C12' 173.8(4) . .
C10' C11' Cu2' 60.5(3) . .
C12' C11' Cu2' 125.7(3) . .
C13' C12' C11' 120.1(4) . .
C17' C12' C11' 121.3(4) . .
C17' C12' C13' 118.5(4) . .
C12' C13' H5' 119.4 . .
C12' C13' C14' 121.2(5) . .
C14' C13' H5' 119.4 . .
C13' C14' H6' 120.4 . .
C15' C14' C13' 119.2(5) . .
C15' C14' H6' 120.4 . .
C14' C15' C16' 120.7(4) . .
C14' C15' O2' 124.5(5) . .
O2' C15' C16' 114.8(5) . .
C15' C16' H8' 120.1 . .
C15' C16' C17' 119.7(5) . .
C17' C16' H8' 120.1 . .
C12' C17' C16' 120.6(5) . .
C12' C17' H9' 119.7 . .
C16' C17' H9' 119.7 . .
C19' C18' P1' 123.1(3) . .
C23' C18' C19' 118.7(4) . .
C23' C18' P1' 117.9(3) . .
C18' C19' H19' 119.8 . .
C20' C19' C18' 120.4(4) . .
C20' C19' H19' 119.8 . .
C19' C20' H20' 120.0 . .
C19' C20' C21' 120.0(4) . .
C21' C20' H20' 120.0 . .
C20' C21' H21' 120.2 . .
C22' C21' C20' 119.7(4) . .
C22' C21' H21' 120.2 . .
C21' C22' H22' 119.8 . .
C21' C22' C23' 120.4(4) . .
C23' C22' H22' 119.8 . .
C18' C23' C22' 120.7(4) . .
C18' C23' H23' 119.7 . .
C22' C23' H23' 119.7 . .
C25' C24' C29' 119.6(4) . .
C25' C24' P1' 116.2(3) . .
C29' C24' P1' 123.8(4) . .
C24' C25' H25' 119.9 . .
C24' C25' C26' 120.2(5) . .
C26' C25' H25' 119.9 . .
C25' C26' H26' 120.3 . .
C27' C26' C25' 119.4(5) . .
C27' C26' H26' 120.3 . .
C26' C27' H27' 119.8 . .
C28' C27' C26' 120.4(5) . .
C28' C27' H27' 119.8 . .
C27' C28' H28' 119.7 . .
C27' C28' C29' 120.6(5) . .
C29' C28' H28' 119.7 . .
C24' C29' H29' 120.2 . .
C28' C29' C24' 119.7(5) . .
C28' C29' H29' 120.2 . .
C31' C30' P2' 123.4(4) . .
C35' C30' C31' 119.0(4) . .
C35' C30' P2' 117.5(3) . .
C30' C31' H53' 120.3 . .
C32' C31' C30' 119.4(5) . .
C32' C31' H53' 120.3 . .
C31' C32' H52' 119.5 . .
C33' C32' C31' 121.0(5) . .
C33' C32' H52' 119.5 . .
C32' C33' H51' 120.1 . .
C32' C33' C34' 119.8(4) . .
C34' C33' H51' 120.1 . .
C33' C34' H50' 119.9 . .
C33' C34' C35' 120.2(5) . .
C35' C34' H50' 119.9 . .
C30' C35' C34' 120.6(4) . .
C30' C35' H49' 119.7 . .
C34' C35' H49' 119.7 . .
C37' C36' C41' 119.2(4) . .
C37' C36' P2' 125.2(3) . .
C41' C36' P2' 115.2(3) . .
C36' C37' H47' 120.0 . .
C36' C37' C38' 120.0(4) . .
C38' C37' H47' 120.0 . .
C37' C38' H46' 120.1 . .
C39' C38' C37' 119.8(5) . .
C39' C38' H46' 120.1 . .
C38' C39' H45' 119.7 . .
C40' C39' C38' 120.7(5) . .
C40' C39' H45' 119.7 . .
C39' C40' H44' 120.0 . .
C39' C40' C41' 120.0(5) . .
C41' C40' H44' 120.0 . .
C36' C41' H43' 119.9 . .
C40' C41' C36' 120.2(4) . .
C40' C41' H43' 119.9 . .
C43' C42' C47' 118.9(4) . .
C43' C42' P3' 123.3(3) . .
C47' C42' P3' 117.8(3) . .
C42' C43' H35' 119.6 . .
C42' C43' C44' 120.8(5) . .
C44' C43' H35' 119.6 . .
C43' C44' H34' 120.4 . .
C45' C44' C43' 119.2(5) . .
C45' C44' H34' 120.4 . .
C44' C45' H33' 119.6 . .
C46' C45' C44' 120.7(5) . .
C46' C45' H33' 119.6 . .
C45' C46' H32' 120.1 . .
C47' C46' C45' 119.8(5) . .
C47' C46' H32' 120.1 . .
C42' C47' H31' 119.8 . .
C46' C47' C42' 120.5(4) . .
C46' C47' H31' 119.8 . .
C49' C48' C53' 119.1(4) . .
C49' C48' P3' 123.8(3) . .
C53' C48' P3' 117.0(3) . .
C48' C49' H37' 120.0 . .
C50' C49' C48' 120.0(4) . .
C50' C49' H37' 120.0 . .
C49' C50' H38' 119.8 . .
C49' C50' C51' 120.3(4) . .
C51' C50' H38' 119.8 . .
C50' C51' H39' 119.9 . .
C52' C51' C50' 120.3(4) . .
C52' C51' H39' 119.9 . .
C51' C52' H40' 120.1 . .
C51' C52' C53' 119.7(4) . .
C53' C52' H40' 120.1 . .
C48' C53' H41' 119.7 . .
C52' C53' C48' 120.5(4) . .
C52' C53' H41' 119.7 . .
N1' C54' C55' 178.3(6) . .
C54' C55' H55D 109.5 . .
C54' C55' H55E 109.5 . .
C54' C55' H55F 109.5 . .
H55D C55' H55E 109.5 . .
H55D C55' H55F 109.5 . .
H55E C55' H55F 109.5 . .
H57D C56' H57E 109.5 . .
H57D C56' H57F 109.5 . .
H57E C56' H57F 109.5 . .
O1' C56' H57D 109.5 . .
O1' C56' H57E 109.5 . .
O1' C56' H57F 109.5 . .
H56D C57' H56E 109.5 . .
H56D C57' H56F 109.5 . .
H56E C57' H56F 109.5 . .
O2' C57' H56D 109.5 . .
O2' C57' H56E 109.5 . .
O2' C57' H56F 109.5 . .
C2' Cu1' C10' 102.39(16) . 2_665
C2' Cu1' Cu2' 49.95(12) . .
C2' Cu1' Cu3' 51.49(11) . 2_665
C2' Cu1' P1' 125.55(12) . .
C10' Cu1' Cu2' 96.82(11) 2_665 .
C10' Cu1' Cu3' 51.26(11) 2_665 2_665
C10' Cu1' P1' 117.59(12) 2_665 .
Cu3' Cu1' Cu2' 61.04(2) 2_665 .
N1' Cu1' C2' 95.75(16) . .
N1' Cu1' C10' 97.91(16) . 2_665
N1' Cu1' Cu2' 144.97(12) . .
N1' Cu1' Cu3' 106.06(11) . 2_665
N1' Cu1' P1' 112.40(11) . .
P1' Cu1' Cu2' 88.10(4) . .
P1' Cu1' Cu3' 141.35(4) . 2_665
C2' Cu2' C10' 101.19(17) . .
C2' Cu2' C11' 109.50(16) . .
C2' Cu2' Cu1' 51.29(12) . .
C2' Cu2' Cu3' 102.36(12) . .
C2' Cu2' Cu3' 50.04(11) . 2_665
C2' Cu2' P2' 131.38(12) . .
C10' Cu2' C11' 30.42(15) . .
C10' Cu2' Cu1' 106.90(12) . .
C10' Cu2' Cu3' 56.57(12) . 2_665
C10' Cu2' Cu3' 48.53(12) . .
C10' Cu2' P2' 126.36(13) . .
C11' Cu2' Cu1' 135.41(10) . .
C11' Cu2' Cu3' 76.65(10) . .
C11' Cu2' Cu3' 79.34(10) . 2_665
Cu1' Cu2' Cu3' 71.14(2) . .
Cu3' Cu2' Cu1' 57.40(2) 2_665 .
Cu3' Cu2' Cu3' 56.72(3) 2_665 .
P2' Cu2' C11' 116.67(12) . .
P2' Cu2' Cu1' 99.89(4) . .
P2' Cu2' Cu3' 151.66(4) . 2_665
P2' Cu2' Cu3' 102.21(4) . .
C2' Cu3' C10' 107.82(16) 2_665 .
C2' Cu3' C10' 94.94(16) 2_665 2_665
C2' Cu3' Cu1' 53.38(12) 2_665 2_665
C2' Cu3' Cu2' 50.47(12) 2_665 2_665
C2' Cu3' Cu2' 156.81(12) 2_665 .
C2' Cu3' Cu3' 108.96(13) 2_665 2_665
C2' Cu3' P3' 114.15(13) 2_665 .
C10' Cu3' C10' 108.46(13) . 2_665
C10' Cu3' Cu1' 104.30(10) 2_665 2_665
C10' Cu3' Cu1' 54.84(11) . 2_665
C10' Cu3' Cu2' 49.33(10) 2_665 2_665
C10' Cu3' Cu2' 91.75(11) 2_665 .
C10' Cu3' Cu2' 99.79(11) . 2_665
C10' Cu3' Cu2' 49.10(11) . .
C10' Cu3' Cu3' 58.37(13) . 2_665
C10' Cu3' Cu3' 50.09(11) 2_665 2_665
C10' Cu3' P3' 119.10(12) . .
Cu1' Cu3' Cu2' 103.44(3) 2_665 .
Cu1' Cu3' Cu2' 61.56(2) 2_665 2_665
Cu1' Cu3' Cu3' 75.88(3) 2_665 2_665
Cu2' Cu3' Cu2' 123.28(3) 2_665 .
Cu3' Cu3' Cu2' 63.41(3) 2_665 2_665
Cu3' Cu3' Cu2' 59.87(3) 2_665 .
P3' Cu3' C10' 109.58(11) . 2_665
P3' Cu3' Cu1' 145.04(4) . 2_665
P3' Cu3' Cu2' 84.14(3) . .
P3' Cu3' Cu2' 140.95(4) . 2_665
P3' Cu3' Cu3' 133.96(5) . 2_665
C54' N1' Cu1' 173.5(4) . .
C7' O1' C56' 117.4(4) . .
C15' O2' C57' 116.9(5) . .
C1' P1' Cu1' 111.69(13) . .
C18' P1' C1' 107.0(2) . .
C18' P1' C24' 97.17(19) . .
C18' P1' Cu1' 116.25(14) . .
C24' P1' C1' 109.48(19) . .
C24' P1' Cu1' 114.15(16) . .
C1' P2' Cu2' 101.44(13) . .
C30' P2' C1' 108.66(18) . .
C30' P2' Cu2' 117.24(15) . .
C36' P2' C1' 109.7(2) . .
C36' P2' C30' 99.66(19) . .
C36' P2' Cu2' 119.98(14) . .
C1' P3' Cu3' 117.82(14) . .
C42' P3' C1' 104.41(18) . .
C42' P3' C48' 102.9(2) . .
C42' P3' Cu3' 110.28(14) . .
C48' P3' C1' 105.36(18) . .
C48' P3' Cu3' 114.60(14) . .
F1'A P4' F2'A 95.0(5) . .
F1'A P4' F3'A 174.0(4) . .
F1'A P4' F6'A 94.3(6) . .
F1'B P4' F4'B 86.2(8) . .
F1'B P4' F5'B 92.0(6) . .
F2'B P4' F1'B 77.9(6) . .
F2'B P4' F3'B 103.9(6) . .
F2'B P4' F4'B 91.8(5) . .
F2'B P4' F5'B 168.1(5) . .
F2'B P4' F6'B 96.6(5) . .
F3'A P4' F2'A 79.5(4) . .
F3'A P4' F6'A 82.9(4) . .
F3'B P4' F1'B 177.0(7) . .
F3'B P4' F4'B 91.4(6) . .
F3'B P4' F5'B 85.9(5) . .
F4'A P4' F1'A 91.0(7) . .
F4'A P4' F2'A 87.8(4) . .
F4'A P4' F3'A 91.1(5) . .
F4'A P4' F6'A 171.1(5) . .
F4'B P4' F5'B 81.0(5) . .
F5'A P4' F1'A 89.7(5) . .
F5'A P4' F2'A 175.2(4) . .
F5'A P4' F3'A 95.8(4) . .
F5'A P4' F4'A 93.2(4) . .
F5'A P4' F6'A 93.9(4) . .
F6'A P4' F2'A 84.7(4) . .
F6'B P4' F1'B 87.4(8) . .
F6'B P4' F3'B 94.6(6) . .
F6'B P4' F4'B 168.1(6) . .
F6'B P4' F5'B 89.2(5) . .
F1B P4 F2B 97.2(6) . .
F1B P4 F3B 92.3(6) . .
F1B P4 F4B 176.8(5) . .
F1B P4 F5B 93.1(6) . .
F1B P4 F6B 99.5(6) . .
F2A P4 F1A 82.9(6) . .
F2A P4 F3A 91.9(5) . .
F2A P4 F5A 167.4(6) . .
F2A P4 F6A 90.0(5) . .
F2B P4 F4B 83.1(5) . .
F3A P4 F1A 84.9(5) . .
F3A P4 F5A 91.1(5) . .
F3A P4 F6A 167.9(6) . .
F3B P4 F2B 88.1(5) . .
F3B P4 F4B 84.5(5) . .
F4A P4 F1A 178.7(5) . .
F4A P4 F2A 98.4(6) . .
F4A P4 F3A 94.9(5) . .
F4A P4 F5A 93.5(5) . .
F4A P4 F6A 96.5(6) . .
F5A P4 F1A 85.2(5) . .
F5B P4 F2B 169.2(6) . .
F5B P4 F3B 88.3(4) . .
F5B P4 F4B 86.4(5) . .
F6A P4 F1A 83.5(6) . .
F6A P4 F5A 84.5(5) . .
F6B P4 F2B 89.2(5) . .
F6B P4 F3B 168.1(6) . .
F6B P4 F4B 83.7(5) . .
F6B P4 F5B 92.3(5) . .
N2' C58' C59' 177.8(9) . .
C58' C59' H59A 109.5 . .
C58' C59' H59B 109.5 . .
C58' C59' H59C 109.5 . .
H59A C59' H59B 109.5 . .
H59A C59' H59C 109.5 . .
H59B C59' H59C 109.5 . .
N2 C58 C59 177.1(8) . .
C58 C59 H59D 109.5 . .
C58 C59 H59E 109.5 . .
C58 C59 H59F 109.5 . .
H59D C59 H59E 109.5 . .
H59D C59 H59F 109.5 . .
H59E C59 H59F 109.5 . .

loop_
_geom_bond_atom_site_label_1
_geom_bond_atom_site_label_2
_geom_bond_distance
_geom_bond_site_symmetry_2
C1 H1 0.9800 .
C2 C3 1.203(6) .
C2 Cu3 2.172(4) 2_656
C3 C4 1.441(6) .
C4 C5 1.412(6) .
C4 C9 1.405(6) .
C5 H13 0.9300 .
C5 C6 1.375(6) .
C6 H14 0.9300 .
C6 C7 1.405(6) .
C7 C8 1.395(6) .
C8 H16 0.9300 .
C8 C9 1.386(6) .
C9 H17 0.9300 .
C10 C11 1.226(6) .
C10 Cu1 2.136(4) 2_656
C10 Cu3 2.318(4) 2_656
C11 C12 1.443(6) .
C12 C13 1.396(6) .
C12 C17 1.406(6) .
C13 H5 0.9300 .
C13 C14 1.393(6) .
C14 H6 0.9300 .
C14 C15 1.392(7) .
C15 C16 1.406(7) .
C16 H8 0.9300 .
C16 C17 1.376(6) .
C17 H9 0.9300 .
C18 C19 1.400(6) .
C18 C23 1.392(6) .
C19 H19 0.9300 .
C19 C20 1.392(6) .
C20 H20 0.9300 .
C20 C21 1.368(7) .
C21 H21 0.9300 .
C21 C22 1.392(7) .
C22 H22 0.9300 .
C22 C23 1.388(6) .
C23 H23 0.9300 .
C24 C25 1.393(6) .
C24 C29 1.401(6) .
C25 H25 0.9300 .
C25 C26 1.388(6) .
C26 H26 0.9300 .
C26 C27 1.384(7) .
C27 H27 0.9300 .
C27 C28 1.385(7) .
C28 H28 0.9300 .
C28 C29 1.394(6) .
C29 H29 0.9300 .
C30 C31 1.390(6) .
C30 C35 1.401(6) .
C31 H53 0.9300 .
C32 C31 1.389(6) .
C32 H52 0.9300 .
C33 C32 1.383(8) .
C33 H51 0.9300 .
C34 C33 1.376(8) .
C34 H50 0.9300 .
C35 C34 1.384(7) .
C35 H49 0.9300 .
C36 C37 1.401(6) .
C36 C41 1.396(6) .
C37 H47 0.9300 .
C38 C37 1.383(6) .
C38 H46 0.9300 .
C39 C38 1.384(7) .
C39 H45 0.9300 .
C40 C39 1.386(7) .
C40 H44 0.9300 .
C41 C40 1.382(6) .
C41 H43 0.9300 .
C42 C43 1.401(6) .
C42 C47 1.401(6) .
C43 H35 0.9300 .
C44 C43 1.381(6) .
C44 H34 0.9300 .
C45 C44 1.387(6) .
C45 H33 0.9300 .
C46 C45 1.397(6) .
C46 H32 0.9300 .
C47 C46 1.386(6) .
C47 H31 0.9300 .
C48 C49 1.397(6) .
C48 C53 1.387(6) .
C49 H37 0.9300 .
C49 C50 1.385(6) .
C50 H38 0.9300 .
C50 C51 1.381(7) .
C51 H39 0.9300 .
C51 C52 1.388(7) .
C52 H40 0.9300 .
C52 C53 1.386(6) .
C53 H41 0.9300 .
C54 C55 1.472(7) .
C55 H55A 0.9600 .
C55 H55B 0.9600 .
C55 H55C 0.9600 .
C56 H57A 0.9600 .
C56 H57B 0.9600 .
C56 H57C 0.9600 .
C57 H56A 0.9600 .
C57 H56B 0.9600 .
C57 H56C 0.9600 .
Cu1 C2 2.088(4) .
Cu1 C10 2.136(4) 2_656
Cu1 Cu2 2.6195(8) .
Cu1 Cu3 2.5269(7) 2_656
Cu1 Cu3 3.0481(8) .
Cu1 N1 2.046(3) .
Cu1 P1 2.2702(11) .
Cu2 C2 2.075(4) .
Cu2 C10 2.138(4) .
Cu2 C11 2.321(4) .
Cu2 Cu3 2.7479(8) 2_656
Cu2 P2 2.2151(11) .
Cu3 C2 2.172(4) 2_656
Cu3 C10 2.318(4) 2_656
Cu3 C10 2.120(4) .
Cu3 Cu1 2.5270(7) 2_656
Cu3 Cu2 2.7479(8) 2_656
Cu3 Cu2 2.7474(8) .
Cu3 Cu3 2.5990(11) 2_656
Cu3 P3 2.2613(11) .
N1 C54 1.125(6) .
O1 C7 1.353(5) .
O1 C56 1.440(6) .
O2 C15 1.364(5) .
O2 C57 1.448(7) .
P1 C1 1.897(4) .
P1 C18 1.822(4) .
P1 C24 1.843(4) .
P2 C1 1.872(4) .
P2 C30 1.816(4) .
P2 C36 1.830(4) .
P3 C1 1.893(4) .
P3 C42 1.827(4) .
P3 C48 1.843(4) .
C1' H1' 0.9800 .
C2' C3' 1.208(6) .
C2' Cu3' 2.082(4) 2_665
C3' C4' 1.441(6) .
C4' C5' 1.400(7) .
C4' C9' 1.406(6) .
C5' H13' 0.9300 .
C5' C6' 1.379(7) .
C6' H14' 0.9300 .
C6' C7' 1.399(7) .
C7' C8' 1.381(7) .
C8' H16' 0.9300 .
C8' C9' 1.383(7) .
C9' H17' 0.9300 .
C10' C11' 1.226(6) .
C10' Cu1' 2.189(4) 2_665
C10' Cu3' 2.318(4) 2_665
C11' C12' 1.450(6) .
C12' C13' 1.392(7) .
C12' C17' 1.389(7) .
C13' H5' 0.9300 .
C13' C14' 1.397(6) .
C14' H6' 0.9300 .
C14' C15' 1.370(8) .
C15' C16' 1.390(8) .
C16' H8' 0.9300 .
C16' C17' 1.391(7) .
C17' H9' 0.9300 .
C18' C19' 1.400(6) .
C18' C23' 1.386(6) .
C19' H19' 0.9300 .
C19' C20' 1.382(6) .
C20' H20' 0.9300 .
C20' C21' 1.398(7) .
C21' H21' 0.9300 .
C21' C22' 1.368(7) .
C22' H22' 0.9300 .
C22' C23' 1.392(6) .
C23' H23' 0.9300 .
C24' C25' 1.379(7) .
C24' C29' 1.402(6) .
C25' H25' 0.9300 .
C25' C26' 1.391(7) .
C26' H26' 0.9300 .
C26' C27' 1.390(9) .
C27' H27' 0.9300 .
C27' C28' 1.369(9) .
C28' H28' 0.9300 .
C28' C29' 1.376(7) .
C29' H29' 0.9300 .
C30' C31' 1.396(6) .
C30' C35' 1.377(7) .
C31' H53' 0.9300 .
C32' C31' 1.390(7) .
C32' H52' 0.9300 .
C33' C32' 1.356(8) .
C33' H51' 0.9300 .
C34' C33' 1.377(7) .
C34' H50' 0.9300 .
C35' C34' 1.379(7) .
C35' H49' 0.9300 .
C36' C37' 1.384(7) .
C36' C41' 1.407(6) .
C37' H47' 0.9300 .
C38' C37' 1.398(7) .
C38' H46' 0.9300 .
C39' C38' 1.388(8) .
C39' H45' 0.9300 .
C40' C39' 1.369(8) .
C40' H44' 0.9300 .
C41' C40' 1.386(7) .
C41' H43' 0.9300 .
C42' C43' 1.386(6) .
C42' C47' 1.401(6) .
C43' H35' 0.9300 .
C44' C43' 1.392(7) .
C44' H34' 0.9300 .
C45' C44' 1.386(8) .
C45' H33' 0.9300 .
C46' C45' 1.382(8) .
C46' H32' 0.9300 .
C47' C46' 1.380(7) .
C47' H31' 0.9300 .
C48' C49' 1.392(6) .
C48' C53' 1.396(6) .
C49' H37' 0.9300 .
C49' C50' 1.384(7) .
C50' H38' 0.9300 .
C50' C51' 1.389(7) .
C51' H39' 0.9300 .
C51' C52' 1.375(7) .
C52' H40' 0.9300 .
C52' C53' 1.391(6) .
C53' H41' 0.9300 .
C54' C55' 1.453(8) .
C55' H55D 0.9600 .
C55' H55E 0.9600 .
C55' H55F 0.9600 .
C56' H57D 0.9600 .
C56' H57E 0.9600 .
C56' H57F 0.9600 .
C57' H56D 0.9600 .
C57' H56E 0.9600 .
C57' H56F 0.9600 .
Cu1' C2' 2.136(4) .
Cu1' C10' 2.188(4) 2_665
Cu1' Cu2' 2.6845(9) .
Cu1' Cu3' 2.5718(8) 2_665
Cu1' N1' 2.050(4) .
Cu1' P1' 2.2587(12) .
Cu2' C2' 2.095(5) .
Cu2' C10' 2.106(4) .
Cu2' C11' 2.420(4) .
Cu2' Cu3' 2.6711(8) 2_665
Cu2' P2' 2.2146(11) .
Cu3' C2' 2.082(4) 2_665
Cu3' C10' 2.318(4) 2_665
Cu3' C10' 2.088(4) .
Cu3' Cu1' 2.5719(8) 2_665
Cu3' Cu2' 2.6710(8) 2_665
Cu3' Cu2' 2.7619(9) .
Cu3' Cu3' 2.5820(13) 2_665
Cu3' P3' 2.2667(11) .
N1' C54' 1.140(7) .
O1' C7' 1.367(6) .
O1' C56' 1.425(7) .
O2' C15' 1.373(6) .
O2' C57' 1.422(8) .
P1' C1' 1.880(4) .
P1' C18' 1.835(4) .
P1' C24' 1.841(4) .
P2' C1' 1.876(4) .
P2' C30' 1.831(4) .
P2' C36' 1.823(4) .
P3' C1' 1.903(4) .
P3' C42' 1.825(4) .
P3' C48' 1.826(4) .
P4' F1'A 1.583(14) .
P4' F1'B 1.625(18) .
P4' F2'A 1.663(9) .
P4' F2'B 1.529(12) .
P4' F3'A 1.618(9) .
P4' F3'B 1.580(12) .
P4' F4'A 1.539(11) .
P4' F4'B 1.646(14) .
P4' F5'A 1.467(8) .
P4' F5'B 1.718(10) .
P4' F6'A 1.663(7) .
P4' F6'B 1.544(9) .
P4 F1A 1.717(11) .
P4 F1B 1.486(9) .
P4 F2A 1.536(12) .
P4 F2B 1.621(13) .
P4 F3A 1.580(11) .
P4 F3B 1.611(8) .
P4 F4A 1.473(9) .
P4 F4B 1.720(10) .
P4 F5A 1.615(10) .
P4 F5B 1.601(9) .
P4 F6A 1.615(13) .
P4 F6B 1.581(12) .
C58' C59' 1.441(13) .
C59' H59A 0.9600 .
C59' H59B 0.9600 .
C59' H59C 0.9600 .
N2' C58' 1.150(12) .
C58 C59 1.465(13) .
C59 H59D 0.9600 .
C59 H59E 0.9600 .
C59 H59F 0.9600 .
N2 C58 1.155(11) .

loop_
_geom_torsion_atom_site_label_1
_geom_torsion_atom_site_label_2
_geom_torsion_atom_site_label_3
_geom_torsion_atom_site_label_4
_geom_torsion
_geom_torsion_site_symmetry_1
C1 P1 C18 C19 32.4(4) .
C1 P1 C18 C23 -153.0(3) .
C1 P1 C24 C25 96.0(3) .
C1 P1 C24 C29 -89.5(4) .
C1 P2 C30 C31 23.3(4) .
C1 P2 C30 C35 -157.3(3) .
C1 P2 C36 C37 -88.2(4) .
C1 P2 C36 C41 95.9(4) .
C1 P3 C42 C43 32.1(4) .
C1 P3 C42 C47 -151.7(3) .
C1 P3 C48 C49 -77.3(4) .
C1 P3 C48 C53 106.0(3) .
C3 C4 C5 C6 -179.9(4) .
C3 C4 C9 C8 179.3(4) .
C4 C5 C6 C7 1.6(6) .
C5 C4 C9 C8 -1.0(6) .
C5 C6 C7 C8 -2.9(6) .
C5 C6 C7 O1 177.1(4) .
C6 C7 C8 C9 2.2(6) .
C7 C8 C9 C4 -0.3(6) .
C9 C4 C5 C6 0.4(6) .
C11 C12 C13 C14 175.6(4) .
C11 C12 C17 C16 -175.8(4) .
C12 C13 C14 C15 0.3(7) .
C13 C12 C17 C16 1.7(6) .
C13 C14 C15 C16 1.5(7) .
C13 C14 C15 O2 -178.5(5) .
C14 C15 C16 C17 -1.7(7) .
C15 C16 C17 C12 0.1(7) .
C17 C12 C13 C14 -1.9(7) .
C18 C19 C20 C21 -0.3(7) .
C18 P1 C1 P2 -168.41(18) .
C18 P1 C1 P3 77.9(2) .
C18 P1 C24 C25 -154.4(3) .
C18 P1 C24 C29 20.1(4) .
C19 C18 C23 C22 0.9(6) .
C19 C20 C21 C22 -0.2(8) .
C20 C21 C22 C23 1.0(8) .
C21 C22 C23 C18 -1.3(7) .
C23 C18 C19 C20 0.0(6) .
C24 C25 C26 C27 -1.6(6) .
C24 P1 C1 P2 -61.3(2) .
C24 P1 C1 P3 -175.04(18) .
C24 P1 C18 C19 -82.2(4) .
C24 P1 C18 C23 92.4(3) .
C25 C24 C29 C28 -2.3(6) .
C25 C26 C27 C28 -0.7(7) .
C26 C27 C28 C29 1.5(7) .
C27 C28 C29 C24 0.0(7) .
C29 C24 C25 C26 3.1(6) .
C30 C35 C34 C33 -1.1(7) .
C30 P2 C1 P1 74.7(2) .
C30 P2 C1 P3 -173.21(19) .
C30 P2 C36 C37 24.8(4) .
C30 P2 C36 C41 -151.1(4) .
C31 C30 C35 C34 -2.6(6) .
C33 C32 C31 C30 -0.9(7) .
C34 C33 C32 C31 -2.8(8) .
C35 C30 C31 C32 3.5(6) .
C35 C34 C33 C32 3.8(8) .
C36 C41 C40 C39 -0.4(7) .
C36 P2 C1 P1 -176.63(18) .
C36 P2 C1 P3 -64.5(2) .
C36 P2 C30 C31 -91.8(4) .
C36 P2 C30 C35 87.6(3) .
C37 C36 C41 C40 0.9(7) .
C39 C38 C37 C36 0.3(8) .
C40 C39 C38 C37 0.2(8) .
C41 C36 C37 C38 -0.8(7) .
C41 C40 C39 C38 -0.1(8) .
C42 C47 C46 C45 0.5(7) .
C42 P3 C1 P1 -176.52(18) .
C42 P3 C1 P2 71.2(2) .
C42 P3 C48 C49 33.8(4) .
C42 P3 C48 C53 -142.9(3) .
C43 C42 C47 C46 0.9(6) .
C45 C44 C43 C42 1.3(7) .
C46 C45 C44 C43 0.1(7) .
C47 C42 C43 C44 -1.8(6) .
C47 C46 C45 C44 -1.0(7) .
C48 C49 C50 C51 0.1(7) .
C48 P3 C1 P1 -70.6(2) .
C48 P3 C1 P2 177.11(19) .
C48 P3 C42 C43 -79.2(4) .
C48 P3 C42 C47 97.0(3) .
C49 C48 C53 C52 0.3(6) .
C49 C50 C51 C52 -0.7(7) .
C50 C51 C52 C53 1.1(7) .
C51 C52 C53 C48 -0.9(7) .
C53 C48 C49 C50 0.1(6) .
C56 O1 C7 C6 -175.0(4) .
C56 O1 C7 C8 5.0(6) .
C57 O2 C15 C14 -1.4(8) .
C57 O2 C15 C16 178.6(5) .
Cu1 C10 C11 Cu2 -177.1(4) 2_656
Cu1 P1 C1 P2 58.18(19) .
Cu1 P1 C1 P3 -55.5(2) .
Cu1 P1 C18 C19 162.5(3) .
Cu1 P1 C18 C23 -23.0(4) .
Cu1 P1 C24 C25 -28.6(3) .
Cu1 P1 C24 C29 145.9(3) .
Cu2 C11 C12 C13 -28.4(5) .
Cu2 C11 C12 C17 149.0(3) .
Cu2 P2 C1 P1 -52.09(17) .
Cu2 P2 C1 P3 60.03(18) .
Cu2 P2 C30 C31 137.3(3) .
Cu2 P2 C30 C35 -43.3(4) .
Cu2 P2 C36 C37 157.5(3) .
Cu2 P2 C36 C41 -18.3(4) .
Cu3 C10 C11 Cu2 -55.7(6) .
Cu3 C10 C11 Cu2 65.9(3) 2_656
Cu3 P3 C1 P1 56.97(19) .
Cu3 P3 C1 P2 -55.4(2) .
Cu3 P3 C42 C43 157.2(3) .
Cu3 P3 C42 C47 -26.6(4) .
Cu3 P3 C48 C49 156.9(3) .
Cu3 P3 C48 C53 -19.8(4) .
O1 C7 C8 C9 -177.8(4) .
O2 C15 C16 C17 178.3(4) .
P1 C18 C19 C20 174.3(3) .
P1 C18 C23 C22 -173.8(4) .
P1 C24 C25 C26 177.8(3) .
P1 C24 C29 C28 -176.8(3) .
P2 C30 C31 C32 -177.1(3) .
P2 C30 C35 C34 178.0(3) .
P2 C36 C37 C38 -176.7(4) .
P2 C36 C41 C40 176.8(3) .
P3 C42 C43 C44 174.5(3) .
P3 C42 C47 C46 -175.6(3) .
P3 C48 C49 C50 -176.6(3) .
P3 C48 C53 C52 177.1(3) .
C1' P1' C18' C19' 64.9(4) .
C1' P1' C18' C23' -120.8(4) .
C1' P1' C24' C25' 150.2(3) .
C1' P1' C24' C29' -37.3(4) .
C1' P2' C30' C31' 72.5(4) .
C1' P2' C30' C35' -111.2(3) .
C1' P2' C36' C37' -35.6(4) .
C1' P2' C36' C41' 150.9(3) .
C1' P3' C42' C43' 73.4(4) .
C1' P3' C42' C47' -104.7(3) .
C1' P3' C48' C49' -39.2(4) .
C1' P3' C48' C53' 144.4(4) .
C3' C4' C5' C6' 176.1(4) .
C3' C4' C9' C8' -176.4(4) .
C4' C5' C6' C7' 0.8(7) .
C5' C4' C9' C8' 0.1(7) .
C5' C6' C7' C8' -1.1(7) .
C5' C6' C7' O1' 178.5(4) .
C6' C7' C8' C9' 0.8(7) .
C7' C8' C9' C4' -0.3(8) .
C9' C4' C5' C6' -0.3(7) .
C11' C12' C13' C14' -177.3(4) .
C11' C12' C17' C16' 177.7(4) .
C12' C13' C14' C15' -0.8(7) .
C13' C12' C17' C16' -0.3(7) .
C13' C14' C15' C16' 0.4(7) .
C13' C14' C15' O2' 179.7(4) .
C14' C15' C16' C17' 0.1(8) .
C15' C16' C17' C12' -0.2(8) .
C17' C12' C13' C14' 0.8(7) .
C18' C19' C20' C21' -0.8(8) .
C18' P1' C1' P2' -173.19(18) .
C18' P1' C1' P3' 74.2(2) .
C18' P1' C24' C25' -98.8(4) .
C18' P1' C24' C29' 73.7(4) .
C19' C18' C23' C22' 0.4(7) .
C19' C20' C21' C22' 2.0(8) .
C20' C21' C22' C23' -2.1(7) .
C21' C22' C23' C18' 0.8(7) .
C23' C18' C19' C20' -0.4(7) .
C24' C25' C26' C27' 0.9(7) .
C24' P1' C1' P2' -68.9(2) .
C24' P1' C1' P3' 178.49(19) .
C24' P1' C18' C19' -48.1(4) .
C24' P1' C18' C23' 126.2(4) .
C25' C24' C29' C28' 1.3(7) .
C25' C26' C27' C28' 0.6(7) .
C26' C27' C28' C29' -1.1(8) .
C27' C28' C29' C24' 0.2(7) .
C29' C24' C25' C26' -1.8(7) .
C30' C35' C34' C33' 0.0(7) .
C30' P2' C1' P1' 65.7(2) .
C30' P2' C1' P3' 178.2(2) .
C30' P2' C36' C37' 78.3(4) .
C30' P2' C36' C41' -95.2(3) .
C31' C30' C35' C34' -1.1(7) .
C33' C32' C31' C30' -1.5(8) .
C34' C33' C32' C31' 0.4(8) .
C35' C30' C31' C32' 1.9(7) .
C35' C34' C33' C32' 0.4(7) .
C36' C41' C40' C39' 0.6(7) .
C36' P2' C1' P1' 173.66(18) .
C36' P2' C1' P3' -73.8(2) .
C36' P2' C30' C31' -42.2(4) .
C36' P2' C30' C35' 134.1(3) .
C37' C36' C41' C40' 0.0(6) .
C39' C38' C37' C36' 0.7(7) .
C40' C39' C38' C37' -0.1(8) .
C41' C36' C37' C38' -0.7(7) .
C41' C40' C39' C38' -0.6(8) .
C42' C47' C46' C45' 1.9(7) .
C42' P3' C48' C49' 70.0(4) .
C42' P3' C48' C53' -106.5(4) .
C43' C42' C47' C46' -2.5(6) .
C45' C44' C43' C42' 1.0(7) .
C46' C45' C44' C43' -1.7(7) .
C47' C42' C43' C44' 1.0(7) .
C47' C46' C45' C44' 0.2(7) .
C48' C49' C50' C51' -1.5(7) .
C48' P3' C42' C43' -36.4(4) .
C48' P3' C42' C47' 145.5(3) .
C49' C48' C53' C52' -1.9(7) .
C49' C50' C51' C52' 0.4(8) .
C50' C51' C52' C53' 0.0(8) .
C51' C52' C53' C48' 0.8(7) .
C53' C48' C49' C50' 2.2(7) .
C56' O1' C7' C6' -180.0(5) .
C56' O1' C7' C8' -0.5(7) .
C57' O2' C15' C14' 6.0(8) .
C57' O2' C15' C16' -174.6(5) .
Cu1' C10' C11' Cu2' -177.8(4) 2_665
Cu1' P1' C1' P2' 58.52(19) .
Cu1' P1' C1' P3' -54.1(2) .
Cu1' P1' C18' C19' -169.5(3) .
Cu1' P1' C18' C23' 4.8(4) .
Cu1' P1' C24' C25' 24.2(4) .
Cu1' P1' C24' C29' -163.3(3) .
Cu2' C11' C12' C13' -59.6(5) .
Cu2' C11' C12' C17' 122.5(4) .
Cu2' P2' C1' P1' -58.47(18) .
Cu2' P2' C1' P3' 54.1(2) .
Cu2' P2' C30' C31' -173.3(3) .
Cu2' P2' C30' C35' 2.9(4) .
Cu2' P2' C36' C37' -152.3(3) .
Cu2' P2' C36' C41' 34.2(4) .
Cu3' C10' C11' Cu2' -71.5(7) .
Cu3' C10' C11' Cu2' 67.9(3) 2_665
Cu3' P3' C42' C43' -159.1(3) .
Cu3' P3' C42' C47' 22.8(4) .
Cu3' P3' C48' C49' -170.3(3) .
Cu3' P3' C48' C53' 13.2(4) .
O1' C7' C8' C9' -178.7(5) .
O2' C15' C16' C17' -179.3(5) .
P1' C18' C19' C20' 173.8(4) .
P1' C18' C23' C22' -174.1(4) .
P1' C24' C25' C26' 171.0(4) .
P1' C24' C29' C28' -171.0(4) .
P2' C30' C31' C32' 178.1(4) .
P2' C30' C35' C34' -177.5(3) .
P2' C36' C37' C38' -173.9(3) .
P2' C36' C41' C40' 173.9(4) .
P3' C42' C43' C44' -177.1(4) .
P3' C42' C47' C46' 175.7(3) .
P3' C48' C49' C50' -174.2(4) .
P3' C48' C53' C52' 174.7(4) .
